data_4316758
loop_
_publ_author_name
' Toshihiro Yamase '
' Shun Kumagai '
' Petra V. Prokop '
' Eri Ishikawa '
' Adrian-Raul Tomsa '

_publ_contact_author_email yamase.modevice@nifty.com
_publ_contact_author_fax '+81-76-267-0468 and +45-921-4805'
_publ_contact_author_name 'Toshihiro Yamase'
_publ_contact_author_phone '+81-76-267-0468 and +45-921-4805'
_publ_section_title
;
 {Mo96La8} Eggshell Ring and Self-Assembly to {Mo132} Keplerate through
 Mo-blue Intermediate, Involved in UV-Photolysis of [Mo7O24]6-/Carboxylic
 Acid System at pH 4
;
_journal_name_full 'Inorganic Chemistry'
_journal_page_first 9426
_journal_page_last 9437
_journal_paper_doi 10.1021/ic101027d
_journal_volume 49
_journal_year 2010
_chemical_formula_moiety 'H273 La8 Mo96 O426.50 '
_chemical_formula_sum 'H273 La8 Mo96 O426.5'
_chemical_formula_weight 17420.38
_space_group_IT_number 15
_symmetry_cell_setting monoclinic
_symmetry_Int_Tables_number 15
_symmetry_space_group_name_Hall '-C 2yc'
_symmetry_space_group_name_H-M 'C 1 2/c 1'
_audit_creation_date 2009-12-11
_audit_creation_method 'by CrystalStructure 3.8'
_cell_angle_alpha 90.0000
_cell_angle_beta 97.935(6)
_cell_angle_gamma 90.0000
_cell_formula_units_Z 4
_cell_length_a 29.249(7)
_cell_length_b 59.843(15)
_cell_length_c 26.252(6)
_cell_measurement_reflns_used 17142
_cell_measurement_temperature 93.1
_cell_measurement_theta_max 28.3
_cell_measurement_theta_min 0.7
_cell_volume 45510(19)
_computing_cell_refinement 'MSC/AFC Diffractometer Control'
_computing_data_collection 'MSC/AFC Diffractometer Control'
_computing_data_reduction CrystalStructure
_computing_publication_material 'CrystalStructure 3.8'
_computing_structure_refinement CRYSTALS
_computing_structure_solution SHELXS97
_diffrn_ambient_temperature 93.1
_diffrn_measured_fraction_theta_full 0.918
_diffrn_measured_fraction_theta_max 0.918
_diffrn_measurement_device_type 'Rigaku AFC7'
_diffrn_measurement_method \w-2\q
_diffrn_radiation_type 'Mo K\a'
_diffrn_radiation_wavelength 0.71070
_diffrn_reflns_av_R_equivalents 0.145
_diffrn_reflns_limit_h_max 38
_diffrn_reflns_limit_h_min -37
_diffrn_reflns_limit_k_max 76
_diffrn_reflns_limit_k_min -80
_diffrn_reflns_limit_l_max 34
_diffrn_reflns_limit_l_min -34
_diffrn_reflns_number 290266
_diffrn_reflns_theta_full 28.46
_diffrn_reflns_theta_max 28.46
_diffrn_standards_decay_% 0.00
_diffrn_standards_interval_count 0
_diffrn_standards_number 0
_exptl_absorpt_coefficient_mu 3.277
_exptl_absorpt_correction_T_max 0.821
_exptl_absorpt_correction_T_min 0.814
_exptl_absorpt_correction_type numerical
_exptl_absorpt_process_details
;
    Higashi, T. (1999). Program for Absorption Correction.
    Rigaku Corporation, Tokyo, Japan.
;
_exptl_crystal_colour blue
_exptl_crystal_density_diffrn 2.466
_exptl_crystal_density_method 'not measured'
_exptl_crystal_description platelet
_exptl_crystal_F_000 32692.00
_exptl_crystal_size_max 0.21
_exptl_crystal_size_mid 0.06
_exptl_crystal_size_min 0.06
_refine_diff_density_max 5.65
_refine_diff_density_min -2.95
_refine_ls_extinction_method none
_refine_ls_goodness_of_fit_ref 1.225
_refine_ls_number_parameters 1383
_refine_ls_number_reflns 13821
_refine_ls_R_factor_gt 0.1690
_refine_ls_shift/su_max 0.0030
_refine_ls_structure_factor_coef Fsqd
_refine_ls_weighting_details 'w = 1/[0.0010Fo^2^ + 3.0000\s(Fo^2^) + 0.5000]/(4Fo^2^)'
_refine_ls_weighting_scheme calc
_refine_ls_wR_factor_ref 0.2860
_reflns_number_gt 13821
_reflns_number_total 52754
_reflns_threshold_expression F^2^>2.0\s(F^2^)
_cod_data_source_file ic101027d_si_002.cif
_cod_data_source_block '__071120-01'
_cod_original_cell_volume 45510(20)
_cod_original_formula_sum 'H273 La8 Mo96 O426.50 '
_cod_database_code 4316758

loop_
_symmetry_equiv_pos_site_id
_symmetry_equiv_pos_as_xyz
1 +X,+Y,+Z
2 -X,+Y,1/2-Z
3 -X,-Y,-Z
4 +X,-Y,1/2+Z
5 1/2+X,1/2+Y,+Z
6 1/2-X,1/2+Y,1/2-Z
7 1/2-X,1/2-Y,-Z
8 1/2+X,1/2-Y,1/2+Z

loop_
_atom_site_label
_atom_site_type_symbol
_atom_site_fract_x
_atom_site_fract_y
_atom_site_fract_z
_atom_site_U_iso_or_equiv
_atom_site_adp_type
_atom_site_occupancy
_atom_site_symmetry_multiplicity
_atom_site_calc_flag
_atom_site_refinement_flags
_atom_site_disorder_assembly
_atom_site_disorder_group
La(1) La 0.5420(2) 0.28189(13) 0.0455(3) 0.230(4) Uani 1.00 1 d . . .
La(2) La 0.72616(15) 0.09728(6) 0.45871(15) 0.0801(15) Uani 1.00 1 d . . .
La(3) La 0.66646(14) 0.17049(5) 0.04145(15) 0.0736(14) Uani 1.00 1 d . . .
La(4) La 0.52106(14) 0.06784(5) 0.03821(13) 0.0632(13) Uani 1.00 1 d . . .
Mo(1) Mo 0.7139(4) 0.30706(15) 0.3668(4) 0.215(5) Uani 1.00 1 d . . .
Mo(2) Mo 0.7218(4) 0.21224(14) 0.4406(4) 0.196(5) Uani 1.00 1 d . . .
Mo(3) Mo 0.5495(2) -0.03261(8) 0.1798(2) 0.073(2) Uani 1.00 1 d . . .
Mo(4) Mo 0.7412(2) 0.07026(8) 0.0965(2) 0.068(2) Uani 1.00 1 d . . .
Mo(5) Mo 0.5402(5) 0.36596(17) 0.3759(5) 0.245(7) Uani 1.00 1 d . . .
Mo(6) Mo 0.6307(2) 0.00678(8) 0.3685(2) 0.070(2) Uani 1.00 1 d . . .
Mo(7) Mo 0.6002(2) 0.01283(8) 0.2397(2) 0.078(2) Uani 1.00 1 d . . .
Mo(8) Mo 0.5739(2) -0.03460(8) 0.3083(2) 0.074(2) Uani 1.00 1 d . . .
Mo(9) Mo 0.6684(2) -0.01268(8) 0.1654(2) 0.070(2) Uani 1.00 1 d . . .
Mo(10) Mo 0.7004(2) -0.01462(8) 0.2925(2) 0.075(2) Uani 1.00 1 d . . .
Mo(11) Mo 0.7702(2) 0.02239(8) 0.1533(2) 0.074(2) Uani 1.00 1 d . . .
Mo(12) Mo 0.88869(19) 0.19661(8) 0.1628(2) 0.067(2) Uani 1.00 1 d . . .
Mo(13) Mo 0.7639(2) 0.07109(9) 0.2278(2) 0.081(2) Uani 1.00 1 d . . .
Mo(14) Mo 0.4790(2) 0.01290(8) 0.1169(2) 0.070(2) Uani 1.00 1 d . . .
Mo(15) Mo 0.7519(2) 0.26607(8) 0.1149(2) 0.071(2) Uani 1.00 1 d . . .
Mo(16) Mo 0.7699(2) 0.21141(8) 0.1098(2) 0.075(2) Uani 1.00 1 d . . .
Mo(17) Mo 0.8498(2) 0.07591(9) 0.1495(2) 0.074(2) Uani 1.00 1 d . . .
Mo(18) Mo 0.6154(2) 0.05394(8) 0.4379(2) 0.074(2) Uani 1.00 1 d . . .
Mo(19) Mo 0.9195(2) 0.19726(9) 0.2892(2) 0.074(2) Uani 1.00 1 d . . .
Mo(20) Mo 0.8876(2) 0.13435(8) 0.1559(2) 0.072(2) Uani 1.00 1 d . . .
Mo(21) Mo 0.7996(2) 0.02174(9) 0.2812(2) 0.080(2) Uani 1.00 1 d . . .
Mo(22) Mo 0.9187(2) 0.13013(9) 0.2825(2) 0.076(2) Uani 1.00 1 d . . .
Mo(23) Mo 0.8258(2) 0.16498(8) 0.2316(2) 0.070(2) Uani 1.00 1 d . . .
Mo(24) Mo 0.8581(2) 0.25602(8) 0.1688(2) 0.073(2) Uani 1.00 1 d . . .
Mo(25) Mo 0.7660(2) 0.12443(8) 0.1026(2) 0.068(2) Uani 1.00 1 d . . .
Mo(26) Mo 0.6469(2) 0.10111(8) 0.0482(2) 0.073(2) Uani 1.00 1 d . . .
Mo(27) Mo 0.8753(2) 0.07189(9) 0.2777(2) 0.080(2) Uani 1.00 1 d . . .
Mo(28) Mo 0.8669(2) 0.16229(9) 0.3583(2) 0.075(2) Uani 1.00 1 d . . .
Mo(29) Mo 0.6453(2) 0.04164(8) 0.1018(2) 0.076(2) Uani 1.00 1 d . . .
Mo(30) Mo 0.7932(2) 0.31190(9) 0.1733(2) 0.090(2) Uani 1.00 1 d . . .
Mo(31) Mo 0.8785(2) 0.25565(9) 0.2967(2) 0.085(2) Uani 1.00 1 d . . .
Mo(32) Mo 0.7694(2) 0.26544(9) 0.2465(2) 0.090(2) Uani 1.00 1 d . . .
Mo(33) Mo 0.6527(2) 0.23948(9) 0.0693(2) 0.085(2) Uani 1.00 1 d . . .
Mo(34) Mo 0.7175(2) 0.04184(9) 0.3646(2) 0.085(2) Uani 1.00 1 d . . .
Mo(35) Mo 0.8135(2) 0.31129(10) 0.2988(2) 0.103(2) Uani 1.00 1 d . . .
Mo(36) Mo 0.6663(2) 0.30180(9) 0.1163(2) 0.094(2) Uani 1.00 1 d . . .
Mo(37) Mo 0.7876(2) 0.15965(10) 0.4374(2) 0.116(3) Uani 1.00 1 d . . .
Mo(38) Mo 0.6190(3) 0.34808(10) 0.2369(2) 0.130(3) Uani 1.00 1 d . . .
Mo(39) Mo 0.8254(2) 0.11038(10) 0.3632(2) 0.096(2) Uani 1.00 1 d . . .
Mo(40) Mo 0.5096(2) 0.41953(9) 0.3152(2) 0.128(3) Uani 1.00 1 d . . .
Mo(41) Mo 0.7349(3) 0.35997(11) 0.2945(2) 0.124(3) Uani 1.00 1 d . . .
Mo(42) Mo 0.7060(2) 0.35640(10) 0.1696(2) 0.112(2) Uani 1.00 1 d . . .
Mo(43) Mo 0.8213(2) 0.21266(10) 0.3641(2) 0.099(2) Uani 1.00 1 d . . .
Mo(44) Mo 0.6518(3) 0.35299(11) 0.3663(2) 0.137(3) Uani 1.00 1 d . . .
Mo(45) Mo 0.6070(4) 0.31571(15) 0.4374(4) 0.197(5) Uani 1.00 1 d . . .
Mo(46) Mo 0.6037(4) 0.39542(14) 0.1741(4) 0.214(5) Uani 1.00 1 d . . .
Mo(47) Mo 0.6285(3) 0.39930(11) 0.3038(3) 0.145(3) Uani 1.00 1 d . . .
Mo(48) Mo 0.6623(5) 0.26237(17) 0.4370(6) 0.331(8) Uani 1.00 1 d . . .
O(1) O 0.8991(11) 0.1637(5) 0.2884(12) 0.064(10) Uiso 1.00 1 d . . .
O(2) O 0.8119(10) 0.1631(5) 0.2940(11) 0.053(9) Uiso 1.00 1 d . . .
O(3) O 0.8462(10) 0.1331(5) 0.2274(11) 0.052(9) Uiso 1.00 1 d . . .
O(4) O 0.9305(13) 0.1328(6) 0.2161(15) 0.094(13) Uiso 1.00 1 d . . .
O(5) O 0.8687(10) 0.1652(4) 0.1754(11) 0.044(8) Uiso 1.00 1 d . . .
O(6) O 0.8259(11) 0.1981(5) 0.1199(12) 0.063(10) Uiso 1.00 1 d . . .
O(7) O 0.8842(11) 0.2289(5) 0.1674(12) 0.061(10) Uiso 1.00 1 d . . .
O(8) O 0.7750(12) 0.1664(5) 0.1922(12) 0.063(10) Uiso 1.00 1 d . . .
O(9) O 0.8778(11) 0.1300(5) 0.3352(12) 0.067(10) Uiso 1.00 1 d . . .
O(10) O 0.9075(12) 0.0992(5) 0.2763(12) 0.070(11) Uiso 1.00 1 d . . .
O(11) O 0.9723(14) 0.1314(6) 0.3199(15) 0.097(13) Uiso 1.00 1 d . . .
O(12) O 0.8232(13) 0.1343(5) 0.1154(13) 0.077(12) Uiso 1.00 1 d . . .
O(13) O 0.9212(12) 0.1399(5) 0.1122(13) 0.068(11) Uiso 1.00 1 d . . .
O(14) O 0.7949(12) 0.0925(5) 0.1157(12) 0.070(11) Uiso 1.00 1 d . . .
O(15) O 0.7609(12) 0.0610(5) 0.0445(13) 0.079(12) Uiso 1.00 1 d . . .
O(16) O 0.7252(10) 0.0799(4) 0.1717(11) 0.044(8) Uiso 1.00 1 d . . .
O(17) O 0.8150(11) 0.0900(5) 0.2203(12) 0.065(10) Uiso 1.00 1 d . . .
O(18) O 0.4392(11) 0.0637(5) 0.0533(12) 0.060(10) Uiso 1.00 1 d . . .
O(19) O 0.4429(16) 0.4136(7) 0.3118(16) 0.122(16) Uiso 1.00 1 d . . .
O(20) O 0.7263(12) -0.0018(5) 0.1582(12) 0.071(11) Uiso 1.00 1 d . . .
O(21) O 0.6044(11) -0.0138(5) 0.1862(11) 0.057(10) Uiso 1.00 1 d . . .
O(22) O 0.5465(10) -0.0056(5) 0.2458(11) 0.055(9) Uiso 1.00 1 d . . .
O(23) O 0.5715(9) -0.0083(4) 0.3534(10) 0.039(8) Uiso 1.00 1 d . . .
O(24) O 0.6025(12) -0.0545(6) 0.3497(13) 0.078(12) Uiso 1.00 1 d . . .
O(25) O 0.6034(10) 0.0266(5) 0.3028(11) 0.056(10) Uiso 1.00 1 d . . .
O(26) O 0.8003(14) 0.0129(6) 0.1076(15) 0.100(14) Uiso 1.00 1 d . . .
O(27) O 0.4539(10) -0.0109(5) 0.0466(11) 0.057(10) Uiso 1.00 1 d . . .
O(28) O 0.4876(12) 0.0287(6) 0.1702(13) 0.078(12) Uiso 1.00 1 d . . .
O(29) O 0.8235(13) 0.3171(6) 0.1260(14) 0.089(13) Uiso 1.00 1 d . . .
O(30) O 0.8090(10) 0.2778(5) 0.1716(11) 0.050(9) Uiso 1.00 1 d . . .
O(31) O 0.7734(13) 0.2747(6) 0.0623(14) 0.090(13) Uiso 1.00 1 d . . .
O(32) O 0.8865(12) 0.2691(5) 0.1256(13) 0.079(12) Uiso 1.00 1 d . . .
O(33) O 0.8885(13) 0.2669(6) 0.2289(14) 0.085(12) Uiso 1.00 1 d . . .
O(34) O 0.9156(13) 0.2715(6) 0.3323(14) 0.087(12) Uiso 1.00 1 d . . .
O(35) O 0.6544(13) 0.2368(6) 0.1569(14) 0.098(13) Uiso 1.00 1 d . . .
O(36) O 0.6467(11) 0.2104(5) 0.0677(12) 0.070(11) Uiso 1.00 1 d . . .
O(37) O 0.6606(11) 0.2444(5) 0.0013(12) 0.068(11) Uiso 1.00 1 d . . .
O(38) O 0.6319(10) -0.0153(5) 0.3034(11) 0.051(9) Uiso 1.00 1 d . . .
O(39) O 0.5757(11) -0.0475(5) 0.2433(13) 0.071(11) Uiso 1.00 1 d . . .
O(40) O 0.5849(10) 0.0244(4) 0.4026(11) 0.048(9) Uiso 1.00 1 d . . .
O(41) O 0.6906(12) 0.0098(6) 0.3445(13) 0.081(12) Uiso 1.00 1 d . . .
O(42) O 0.6662(10) 0.0138(4) 0.2335(11) 0.049(9) Uiso 1.00 1 d . . .
O(43) O 0.5767(10) 0.0326(5) 0.1977(11) 0.053(9) Uiso 1.00 1 d . . .
O(44) O 0.4855(11) -0.0385(5) 0.1853(11) 0.057(10) Uiso 1.00 1 d . . .
O(45) O 0.5626(12) -0.0518(5) 0.1350(13) 0.078(11) Uiso 1.00 1 d . . .
O(46) O 0.5232(11) -0.0090(5) 0.1329(12) 0.059(10) Uiso 1.00 1 d . . .
O(47) O 0.5037(11) 0.0298(5) 0.0704(12) 0.065(10) Uiso 1.00 1 d . . .
O(48) O 0.6651(11) -0.0336(5) 0.1224(12) 0.068(11) Uiso 1.00 1 d . . .
O(49) O 0.6434(11) 0.0113(5) 0.1229(12) 0.062(10) Uiso 1.00 1 d . . .
O(50) O 0.6393(11) 0.0537(5) 0.1586(12) 0.062(10) Uiso 1.00 1 d . . .
O(51) O 0.6680(12) 0.0266(5) 0.0252(13) 0.075(11) Uiso 1.00 1 d . . .
O(52) O 0.7178(11) 0.0402(5) 0.1155(12) 0.057(10) Uiso 1.00 1 d . . .
O(53) O 0.6724(10) 0.0688(5) 0.0732(11) 0.056(9) Uiso 1.00 1 d . . .
O(54) O 0.640(2) 0.2944(10) 0.465(2) 0.18(2) Uiso 1.00 1 d . . .
O(55) O 0.5000 0.3907(8) 0.2500 0.092(18) Uiso 1.00 2 d S . .
O(56) O 0.7418(11) 0.0387(5) 0.2259(12) 0.067(10) Uiso 1.00 1 d . . .
O(57) O 0.8113(14) 0.0144(7) 0.2115(16) 0.107(15) Uiso 1.00 1 d . . .
O(58) O 0.7944(12) 0.0560(5) 0.1526(13) 0.073(11) Uiso 1.00 1 d . . .
O(59) O 0.7425(12) 0.0826(5) 0.2799(13) 0.073(11) Uiso 1.00 1 d . . .
O(60) O 0.8202(10) 0.0532(5) 0.2683(11) 0.054(9) Uiso 1.00 1 d . . .
O(61) O 0.8496(13) 0.0865(6) 0.3349(14) 0.096(13) Uiso 1.00 1 d . . .
O(62) O 0.8822(13) 0.0635(6) 0.2075(14) 0.085(12) Uiso 1.00 1 d . . .
O(63) O 0.9109(14) 0.0529(7) 0.3111(15) 0.105(14) Uiso 1.00 1 d . . .
O(64) O 0.6858(15) 0.3379(7) 0.2386(17) 0.121(16) Uiso 1.00 1 d . . .
O(65) O 0.7828(13) 0.1193(6) 0.3108(14) 0.088(13) Uiso 1.00 1 d . . .
O(66) O 0.8821(11) 0.1033(5) 0.1548(11) 0.056(9) Uiso 1.00 1 d . . .
O(67) O 0.7520(12) 0.1248(6) 0.1633(14) 0.080(12) Uiso 1.00 1 d . . .
O(68) O 0.8746(11) 0.0628(5) 0.1046(12) 0.058(10) Uiso 1.00 1 d . . .
O(69) O 0.7183(11) 0.1007(5) 0.0734(12) 0.061(10) Uiso 1.00 1 d . . .
O(70) O 0.7379(12) 0.1453(5) 0.0730(12) 0.067(11) Uiso 1.00 1 d . . .
O(71) O 0.7872(11) 0.1176(5) 0.0199(12) 0.063(10) Uiso 1.00 1 d . . .
O(72) O 0.6462(11) 0.1303(5) 0.0516(12) 0.064(10) Uiso 1.00 1 d . . .
O(73) O 0.6524(13) 0.0946(6) -0.0142(15) 0.092(13) Uiso 1.00 1 d . . .
O(74) O 0.5925(11) 0.0929(5) 0.0539(11) 0.059(10) Uiso 1.00 1 d . . .
O(75) O 0.7357(11) 0.1929(5) 0.0704(12) 0.065(10) Uiso 1.00 1 d . . .
O(76) O 0.7525(12) 0.2077(5) 0.1684(13) 0.074(11) Uiso 1.00 1 d . . .
O(77) O 0.7914(11) 0.2223(5) 0.0326(12) 0.067(10) Uiso 1.00 1 d . . .
O(78) O 0.7245(12) 0.2370(5) 0.0913(13) 0.071(11) Uiso 1.00 1 d . . .
O(79) O 0.8012(11) 0.2417(5) 0.1324(12) 0.061(10) Uiso 1.00 1 d . . .
O(80) O 0.9159(15) 0.1625(7) 0.4015(16) 0.109(15) Uiso 1.00 1 d . . .
O(81) O 0.9720(12) 0.1947(5) 0.3275(13) 0.073(11) Uiso 1.00 1 d . . .
O(82) O 0.8498(12) 0.1943(5) 0.2358(12) 0.070(11) Uiso 1.00 1 d . . .
O(83) O 0.8758(12) 0.1949(5) 0.3388(13) 0.076(11) Uiso 1.00 1 d . . .
O(84) O 0.7852(13) 0.2080(6) 0.3071(15) 0.086(12) Uiso 1.00 1 d . . .
O(85) O 0.7805(12) 0.2189(5) 0.4068(13) 0.074(11) Uiso 1.00 1 d . . .
O(86) O 0.6758(14) 0.1667(6) 0.1427(15) 0.100(14) Uiso 1.00 1 d . . .
O(87) O 0.8248(12) 0.1816(5) 0.3943(13) 0.077(11) Uiso 1.00 1 d . . .
O(88) O 0.7432(13) 0.1596(6) 0.3607(14) 0.088(13) Uiso 1.00 1 d . . .
O(89) O 0.9101(12) 0.2286(5) 0.2861(13) 0.075(11) Uiso 1.00 1 d . . .
O(90) O 0.9345(13) 0.1959(6) 0.2261(14) 0.087(12) Uiso 1.00 1 d . . .
O(91) O 0.8184(12) 0.2436(5) 0.2389(13) 0.075(11) Uiso 1.00 1 d . . .
O(92) O 0.7428(14) 0.2572(6) 0.2929(15) 0.102(14) Uiso 1.00 1 d . . .
O(93) O 0.7316(11) 0.2571(5) 0.1917(13) 0.066(10) Uiso 1.00 1 d . . .
O(94) O 0.9199(11) 0.1932(5) 0.1168(12) 0.062(10) Uiso 1.00 1 d . . .
O(95) O 0.5957(12) 0.2491(5) 0.0700(13) 0.075(11) Uiso 1.00 1 d . . .
O(96) O 0.6824(12) 0.2698(5) 0.0938(13) 0.078(12) Uiso 1.00 1 d . . .
O(97) O 0.6966(14) 0.3108(6) 0.0387(15) 0.103(14) Uiso 1.00 1 d . . .
O(98) O 0.6532(13) 0.2936(6) 0.1734(15) 0.097(13) Uiso 1.00 1 d . . .
O(99) O 0.7347(11) 0.2974(5) 0.1347(12) 0.060(10) Uiso 1.00 1 d . . .
O(100) O 0.7586(12) 0.3381(6) 0.1721(13) 0.078(12) Uiso 1.00 1 d . . .
O(101) O 0.8297(14) 0.3167(7) 0.2369(17) 0.111(15) Uiso 1.00 1 d . . .
O(102) O 0.7587(12) 0.2963(6) 0.2393(13) 0.083(12) Uiso 1.00 1 d . . .
O(103) O 0.7732(13) 0.3046(6) 0.3472(14) 0.090(13) Uiso 1.00 1 d . . .
O(104) O 0.8547(19) 0.3194(9) 0.336(2) 0.15(2) Uiso 1.00 1 d . . .
O(105) O 0.7817(16) 0.3397(8) 0.2908(17) 0.127(17) Uiso 1.00 1 d . . .
O(106) O 0.7122(13) 0.3749(6) 0.1185(14) 0.089(13) Uiso 1.00 1 d . . .
O(107) O 0.561(3) 0.2685(17) 0.152(3) 0.35(4) Uiso 1.00 1 d . . .
O(108) O 0.584(2) 0.2757(11) -0.032(2) 0.23(3) Uiso 1.00 1 d . . .
O(109) O 0.7057(13) 0.2416(6) 0.4209(14) 0.094(13) Uiso 1.00 1 d . . .
O(110) O 0.7145(12) -0.0366(5) 0.3330(13) 0.073(11) Uiso 1.00 1 d . . .
O(111) O 0.7564(12) -0.0022(5) 0.2820(12) 0.068(10) Uiso 1.00 1 d . . .
O(112) O 0.7719(13) 0.0358(6) 0.3402(14) 0.090(13) Uiso 1.00 1 d . . .
O(113) O 0.7512(12) 0.0186(5) 0.4305(13) 0.080(12) Uiso 1.00 1 d . . .
O(114) O 0.6864(13) 0.0566(6) 0.3157(14) 0.090(13) Uiso 1.00 1 d . . .
O(115) O 0.7341(12) 0.0625(6) 0.4062(14) 0.083(12) Uiso 1.00 1 d . . .
O(116) O 0.5825(18) 0.3207(8) 0.487(2) 0.146(19) Uiso 1.00 1 d . . .
O(117) O 0.7585(15) 0.1384(7) 0.4529(17) 0.121(16) Uiso 1.00 1 d . . .
O(118) O 0.633(2) 0.4064(10) 0.242(2) 0.18(2) Uiso 1.00 1 d . . .
O(119) O 0.583(2) 0.2986(14) 0.388(3) 0.27(3) Uiso 1.00 1 d . . .
O(120) O 0.6610(16) 0.3216(8) 0.3953(18) 0.139(18) Uiso 1.00 1 d . . .
O(121) O 0.6006(16) 0.3462(8) 0.4021(18) 0.129(17) Uiso 1.00 1 d . . .
O(122) O 0.6057(15) 0.3765(7) 0.3499(16) 0.119(16) Uiso 1.00 1 d . . .
O(123) O 0.6695(14) 0.3714(7) 0.3049(16) 0.111(15) Uiso 1.00 1 d . . .
O(124) O 0.7129(15) 0.3408(7) 0.3422(16) 0.115(15) Uiso 1.00 1 d . . .
O(125) O 0.6161(13) 0.3364(6) 0.2965(14) 0.088(12) Uiso 1.00 1 d . . .
O(126) O 0.6433(14) 0.3687(6) 0.1807(15) 0.104(14) Uiso 1.00 1 d . . .
O(127) O 0.7323(13) 0.3718(6) 0.2298(15) 0.098(14) Uiso 1.00 1 d . . .
O(128) O 0.6513(11) 0.2002(5) -0.0322(12) 0.062(10) Uiso 1.00 1 d . . .
O(129) O 0.5706(16) 0.4148(7) 0.3044(17) 0.129(17) Uiso 1.00 1 d . . .
O(130) O 0.5166(14) 0.4414(6) 0.3532(15) 0.097(13) Uiso 1.00 1 d . . .
O(131) O 0.6116(14) 0.1548(6) -0.0419(15) 0.098(13) Uiso 1.00 1 d . . .
O(132) O 0.6364(12) 0.0414(5) 0.4978(13) 0.073(11) Uiso 1.00 1 d . . .
O(133) O 0.759(2) 0.2218(11) 0.500(2) 0.20(2) Uiso 1.00 1 d . . .
O(134) O 0.7022(15) 0.2832(7) 0.3985(17) 0.121(16) Uiso 1.00 1 d . . .
O(135) O 0.7233(16) 0.1591(7) -0.0301(18) 0.133(17) Uiso 1.00 1 d . . .
O(136) O 0.6803(18) 0.2956(9) 0.297(2) 0.16(2) Uiso 1.00 1 d . . .
O(137) O 0.6834(17) 0.3692(8) 0.4191(19) 0.138(18) Uiso 1.00 1 d . . .
O(138) O 0.523(2) 0.3481(12) 0.324(2) 0.20(2) Uiso 1.00 1 d . . .
O(139) O 0.514(2) 0.3560(13) 0.423(3) 0.25(3) Uiso 1.00 1 d . . .
O(140) O 0.5258(16) 0.3953(8) 0.3639(17) 0.128(17) Uiso 1.00 1 d . . .
O(141) O 0.5351(13) 0.0688(6) 0.1350(14) 0.098(13) Uiso 1.00 1 d . . .
O(142) O 0.5000 0.4327(11) 0.2500 0.12(2) Uiso 1.00 2 d S . .
O(143) O 0.4888(15) 0.0924(7) -0.0348(16) 0.123(16) Uiso 1.00 1 d . . .
O(144) O 0.6725(17) 0.4145(8) 0.3553(19) 0.142(18) Uiso 1.00 1 d . . .
O(145) O 0.5843(14) 0.3754(6) 0.2389(15) 0.103(14) Uiso 1.00 1 d . . .
O(146) O 0.5837(14) 0.3305(7) 0.1935(15) 0.096(13) Uiso 1.00 1 d . . .
O(147) O 0.7576(16) 0.3801(8) 0.3320(18) 0.129(17) Uiso 1.00 1 d . . .
O(148) O 0.5905(14) 0.0465(6) 0.0645(15) 0.094(13) Uiso 1.00 1 d . . .
O(149) O 0.6744(15) 0.3326(7) 0.1305(16) 0.115(15) Uiso 1.00 1 d . . .
O(150) O 0.8257(17) 0.2793(8) 0.2924(18) 0.135(17) Uiso 1.00 1 d . . .
O(151) O 0.6982(17) 0.2012(8) 0.370(2) 0.139(18) Uiso 1.00 1 d . . .
O(152) O 0.7569(13) 0.1843(6) 0.4547(14) 0.091(13) Uiso 1.00 1 d . . .
O(153) O 0.6521(11) -0.0121(5) 0.4143(12) 0.058(10) Uiso 1.00 1 d . . .
O(154) O 0.8286(17) 0.1601(8) 0.4971(19) 0.137(18) Uiso 1.00 1 d . . .
O(155) O 0.8449(11) 0.2397(5) 0.3480(12) 0.066(10) Uiso 1.00 1 d . . .
O(156) O 0.8302(13) 0.1436(6) 0.3983(14) 0.091(13) Uiso 1.00 1 d . . .
O(157) O 0.6510(12) 0.1042(5) 0.1402(12) 0.072(11) Uiso 1.00 1 d . . .
O(158) O 0.5662(15) 0.0620(7) -0.0405(17) 0.125(16) Uiso 1.00 1 d . . .
O(159) O 0.6914(12) -0.0287(5) 0.2282(13) 0.071(11) Uiso 1.00 1 d . . .
O(160) O 0.8513(13) 0.0113(6) 0.3158(14) 0.082(12) Uiso 1.00 1 d . . .
O(161) O 0.6624(11) 0.0343(5) 0.3958(12) 0.070(11) Uiso 1.00 1 d . . .
O(162) O 0.6517(12) 0.0772(5) 0.4385(13) 0.075(11) Uiso 1.00 1 d . . .
O(163) O 0.7907(13) 0.1006(6) 0.4036(14) 0.086(12) Uiso 1.00 1 d . . .
O(164) O 0.5858(13) 0.1721(6) 0.0662(15) 0.101(14) Uiso 1.00 1 d . . .
O(165) O 0.627(2) 0.4083(9) 0.130(2) 0.18(2) Uiso 1.00 1 d . . .
O(166) O 0.570(2) 0.3782(13) 0.118(2) 0.23(3) Uiso 1.00 1 d . . .
O(167) O 0.8857(14) 0.1056(6) 0.4259(15) 0.107(14) Uiso 1.00 1 d . . .
O(168) O 0.617(2) 0.2985(9) 0.086(2) 0.16(2) Uiso 1.00 1 d . . .
O(169) O 0.465(3) 0.2677(15) 0.055(3) 0.30(4) Uiso 1.00 1 d . . .
O(170) O 0.5131(18) 0.2453(9) 0.020(2) 0.16(2) Uiso 1.00 1 d . . .
O(171) O 0.5316(8) 0.3191(4) 0.0408(9) 0.023(7) Uiso 1.00 1 d . . .
O(172) O 0.5676(11) 0.3768(5) 0.4195(13) 0.053(11) Uiso 1.00 1 d . . .
O(173) O 0.4815(11) 0.0453(5) -0.0380(12) 0.069(11) Uiso 1.00 1 d . . .
O(174) O 0.7030(16) 0.0730(8) 0.5330(18) 0.135(17) Uiso 1.00 1 d . . .
O(175) O 0.722(2) 0.1178(13) 0.538(2) 0.26(3) Uiso 1.00 1 d . . .
O(176) O 0.805(2) 0.0927(13) 0.522(2) 0.25(3) Uiso 1.00 1 d . . .
O(177) O 0.660(2) 0.1242(11) 0.465(2) 0.22(2) Uiso 1.00 1 d . . .
O(178) O 0.6973(15) 0.1070(7) 0.3667(16) 0.113(15) Uiso 1.00 1 d . . .
O(179) O 0.6774(18) 0.2060(8) 0.4735(19) 0.145(19) Uiso 1.00 1 d . . .
O(180) O 0.5927(12) 0.0660(5) 0.3483(13) 0.074(11) Uiso 1.00 1 d . . .
O(181) O 0.653(2) 0.2527(11) 0.495(2) 0.22(2) Uiso 1.00 1 d . . .
O(182) O 0.491(2) 0.2985(13) -0.040(2) 0.26(3) Uiso 1.00 1 d . . .
O(183) O 0.599(4) 0.2502(18) 0.425(4) 0.36(5) Uiso 1.00 1 d . . .
O(184) O 0.8779(13) 0.2160(6) 0.4351(14) 0.094(13) Uiso 1.00 1 d . . .
O(185) O 0.7545(15) 0.3217(7) 0.4405(17) 0.120(16) Uiso 1.00 1 d . . .
O(186) O 0.4989(13) 0.1070(6) 0.0720(14) 0.088(13) Uiso 1.00 1 d . . .
O(187) O 0.532(2) 0.3100(12) 0.440(2) 0.25(3) Uiso 1.00 1 d . . .
O(188) O 0.536(3) 0.3031(17) 0.145(3) 0.33(4) Uiso 1.00 1 d . . .
O(189) O 0.7119(13) 0.0135(6) 0.5239(14) 0.089(13) Uiso 1.00 1 d . . .
O(190) O 0.5818(13) -0.0095(6) 0.0370(14) 0.093(13) Uiso 1.00 1 d . . .
O(191) O 0.720(2) 0.4618(9) 0.416(2) 0.18(2) Uiso 1.00 1 d . . .
O(192) O 0.9974(14) 0.0159(6) 0.4541(15) 0.102(14) Uiso 1.00 1 d . . .
O(193) O 0.6818(19) 0.0553(9) -0.054(2) 0.17(2) Uiso 1.00 1 d . . .
O(194) O 0.7037(18) 0.1335(9) 0.244(2) 0.16(2) Uiso 1.00 1 d . . .
O(195) O 0.4917(11) 0.3357(5) -0.0150(12) 0.068(11) Uiso 1.00 1 d . . .
O(196) O 0.9809(18) 0.0831(9) 0.198(2) 0.17(2) Uiso 1.00 1 d . . .
O(197) O 0.565(2) 0.1329(10) 0.126(2) 0.20(2) Uiso 1.00 1 d . . .
O(198) O 1.0091(18) 0.2396(9) 0.377(2) 0.17(2) Uiso 1.00 1 d . . .
O(199) O 0.8023(15) 0.2696(7) 0.4154(16) 0.120(16) Uiso 1.00 1 d . . .
O(200) O 0.552(2) 0.2109(13) -0.044(3) 0.10(2) Uiso 0.50 1 d P . .
O(201) O 0.585(2) 0.1117(13) 0.391(3) 0.11(2) Uiso 0.50 1 d P . .
O(202) O 0.605(2) 0.3516(12) 0.067(2) 0.08(2) Uiso 0.50 1 d P . .
O(203) O 0.718(2) 0.1220(14) -0.058(3) 0.11(2) Uiso 0.50 1 d P . .
O(204) O 0.940(2) 0.2514(13) 0.443(3) 0.10(2) Uiso 0.50 1 d P . .
O(205) O 0.538(3) 0.1389(14) -0.020(3) 0.11(3) Uiso 0.50 1 d P . .
O(206) O 0.597(3) 0.1073(15) 0.536(3) 0.14(3) Uiso 0.50 1 d P . .
O(207) O 0.5000 0.3207(16) 0.2500 0.07(3) Uiso 0.50 2 d SP . .
O(208) O 0.569(3) 0.4482(14) 0.067(3) 0.11(3) Uiso 0.50 1 d P . .
O(209) O 0.659(3) 0.3327(14) -0.032(3) 0.12(3) Uiso 0.50 1 d P . .
O(210) O 0.904(3) 0.0131(14) 0.188(3) 0.12(3) Uiso 0.50 1 d P . .
O(211) O 0.832(3) 0.3705(15) 0.206(3) 0.13(3) Uiso 0.50 1 d P . .
O(212) O 0.993(3) 0.0874(17) 0.392(3) 0.15(3) Uiso 0.50 1 d P . .
O(213) O 0.443(4) 0.3999(19) 0.528(4) 0.18(4) Uiso 0.50 1 d P . .
O(214) O 0.655(3) 0.4226(15) 0.027(3) 0.13(3) Uiso 0.50 1 d P . .
O(215) O 0.747(3) -0.0722(18) 0.126(4) 0.17(4) Uiso 0.50 1 d P . .
O(216) O 0.635(2) 0.1959(13) 0.191(3) 0.10(2) Uiso 0.50 1 d P . .
O(217) O 0.643(3) 0.0910(15) 0.269(3) 0.12(3) Uiso 0.50 1 d P . .
O(218) O 1.161(2) 0.0261(11) 0.488(2) 0.07(2) Uiso 0.50 1 d P . .
O(219) O 0.778(2) -0.0230(12) 0.428(2) 0.09(2) Uiso 0.50 1 d P . .
O(220) O 0.521(2) 0.4151(13) 0.047(3) 0.10(2) Uiso 0.50 1 d P . .
O(221) O 0.478(2) 0.0635(12) 0.244(3) 0.10(2) Uiso 0.50 1 d P . .
O(222) O 0.841(2) 0.0467(13) 0.415(3) 0.10(2) Uiso 0.50 1 d P . .
O(223) O 0.537(2) 0.2103(13) 0.095(3) 0.10(2) Uiso 0.50 1 d P . .
O(224) O 0.643(4) 0.0774(19) 0.584(4) 0.18(4) Uiso 0.50 1 d P . .
O(225) O 0.629(3) 0.1346(18) 0.638(4) 0.17(4) Uiso 0.50 1 d P . .
O(226) O 0.374(3) 0.3848(16) 0.507(3) 0.14(3) Uiso 0.50 1 d P . .
O(227) O 0.652(3) -0.0854(18) 0.159(4) 0.17(4) Uiso 0.50 1 d P . .
O(228) O 0.510(3) 0.2742(16) 0.223(3) 0.15(4) Uiso 0.50 1 d P . .
O(229) O 0.525(2) -0.0895(12) 0.376(2) 0.08(2) Uiso 0.50 1 d P . .
O(230) O 0.510(7) 0.233(4) 0.415(8) 0.39(11) Uiso 0.50 1 d P . .

loop_
_atom_site_aniso_label
_atom_site_aniso_U_11
_atom_site_aniso_U_22
_atom_site_aniso_U_33
_atom_site_aniso_U_12
_atom_site_aniso_U_13
_atom_site_aniso_U_23
La(1) 0.200(7) 0.169(6) 0.339(10) 0.067(5) 0.099(7) 0.048(6)
La(2) 0.103(3) 0.068(2) 0.073(2) -0.002(2) 0.023(2) 0.004(2)
La(3) 0.094(3) 0.038(2) 0.093(3) 0.003(2) 0.027(2) 0.019(2)
La(4) 0.098(3) 0.0336(19) 0.060(2) 0.004(2) 0.018(2) -0.0040(18)
Mo(1) 0.309(13) 0.137(7) 0.246(11) 0.125(8) 0.205(11) 0.112(8)
Mo(2) 0.239(11) 0.104(6) 0.284(13) 0.079(7) 0.172(11) 0.091(7)
Mo(3) 0.120(5) 0.033(3) 0.069(4) 0.006(3) 0.025(3) -0.001(2)
Mo(4) 0.101(5) 0.042(3) 0.069(3) 0.022(3) 0.036(3) 0.011(2)
Mo(5) 0.378(18) 0.125(8) 0.288(15) 0.101(10) 0.245(15) 0.098(10)
Mo(6) 0.117(5) 0.037(3) 0.057(3) 0.001(3) 0.015(3) 0.016(2)
Mo(7) 0.133(5) 0.041(3) 0.061(4) 0.019(3) 0.019(3) 0.011(2)
Mo(8) 0.125(5) 0.032(3) 0.067(4) -0.001(3) 0.022(3) 0.008(2)
Mo(9) 0.115(5) 0.032(2) 0.065(4) 0.020(3) 0.019(3) 0.007(2)
Mo(10) 0.119(5) 0.042(3) 0.067(4) 0.020(3) 0.020(3) 0.020(2)
Mo(11) 0.104(5) 0.037(3) 0.088(4) 0.017(3) 0.032(4) 0.008(2)
Mo(12) 0.081(4) 0.050(3) 0.078(4) 0.005(3) 0.036(3) 0.001(2)
Mo(13) 0.100(5) 0.059(3) 0.088(4) 0.018(3) 0.027(4) 0.012(3)
Mo(14) 0.113(5) 0.037(3) 0.063(3) 0.005(3) 0.018(3) -0.003(2)
Mo(15) 0.110(5) 0.044(3) 0.066(4) 0.010(3) 0.043(3) 0.007(2)
Mo(16) 0.096(5) 0.047(3) 0.084(4) 0.006(3) 0.021(3) 0.005(3)
Mo(17) 0.087(4) 0.053(3) 0.086(4) 0.017(3) 0.029(3) 0.010(3)
Mo(18) 0.103(5) 0.043(3) 0.079(4) -0.011(3) 0.023(3) 0.005(3)
Mo(19) 0.087(4) 0.062(3) 0.076(4) 0.002(3) 0.026(3) 0.003(3)
Mo(20) 0.090(4) 0.054(3) 0.077(4) 0.013(3) 0.033(3) 0.010(3)
Mo(21) 0.109(5) 0.049(3) 0.085(4) 0.016(3) 0.029(4) 0.016(3)
Mo(22) 0.088(5) 0.065(3) 0.079(4) 0.013(3) 0.023(3) 0.017(3)
Mo(23) 0.094(4) 0.054(3) 0.065(3) 0.005(3) 0.028(3) 0.009(2)
Mo(24) 0.097(5) 0.051(3) 0.075(4) 0.001(3) 0.032(3) 0.004(3)
Mo(25) 0.086(4) 0.043(3) 0.077(4) 0.010(3) 0.022(3) 0.015(2)
Mo(26) 0.097(5) 0.038(3) 0.086(4) 0.002(3) 0.020(3) 0.017(2)
Mo(27) 0.089(5) 0.061(3) 0.093(4) 0.020(3) 0.024(3) 0.022(3)
Mo(28) 0.093(5) 0.064(3) 0.071(4) -0.002(3) 0.021(3) 0.008(3)
Mo(29) 0.116(5) 0.035(3) 0.080(4) 0.011(3) 0.027(3) 0.014(2)
Mo(30) 0.142(6) 0.051(3) 0.086(4) 0.005(3) 0.049(4) 0.006(3)
Mo(31) 0.123(5) 0.063(3) 0.070(4) -0.006(3) 0.014(4) -0.003(3)
Mo(32) 0.141(6) 0.061(3) 0.075(4) 0.013(4) 0.047(4) 0.012(3)
Mo(33) 0.101(5) 0.047(3) 0.115(5) 0.013(3) 0.038(4) 0.016(3)
Mo(34) 0.109(5) 0.050(3) 0.103(5) 0.004(3) 0.038(4) 0.009(3)
Mo(35) 0.170(7) 0.061(4) 0.086(5) 0.017(4) 0.045(5) -0.005(3)
Mo(36) 0.139(6) 0.045(3) 0.107(5) 0.028(3) 0.057(5) 0.016(3)
Mo(37) 0.174(7) 0.064(4) 0.130(6) 0.007(4) 0.092(6) 0.006(4)
Mo(38) 0.227(9) 0.065(4) 0.121(6) 0.057(5) 0.110(6) 0.049(4)
Mo(39) 0.119(6) 0.067(4) 0.117(5) 0.011(4) 0.066(4) 0.010(3)
Mo(40) 0.203(8) 0.038(3) 0.170(7) 0.011(4) 0.119(6) 0.003(4)
Mo(41) 0.200(8) 0.072(4) 0.113(6) 0.026(5) 0.069(5) 0.000(4)
Mo(42) 0.191(7) 0.052(3) 0.112(5) 0.027(4) 0.089(5) 0.018(3)
Mo(43) 0.154(6) 0.063(4) 0.091(5) 0.009(4) 0.056(4) 0.010(3)
Mo(44) 0.226(9) 0.084(4) 0.121(6) 0.055(5) 0.099(6) 0.026(4)
Mo(45) 0.322(13) 0.119(6) 0.190(9) 0.112(8) 0.178(10) 0.088(7)
Mo(46) 0.340(14) 0.119(6) 0.236(11) 0.146(8) 0.227(11) 0.125(7)
Mo(47) 0.221(9) 0.063(4) 0.183(8) 0.036(5) 0.142(7) 0.031(4)
Mo(48) 0.47(2) 0.145(8) 0.48(2) 0.179(12) 0.41(2) 0.177(11)

loop_
_atom_type_symbol
_atom_type_description
_atom_type_scat_dispersion_real
_atom_type_scat_dispersion_imag
_atom_type_scat_source
Mo Mo -1.683 0.686
;
International Tables for Crystallography
(1992, Vol. C, Tables 4.2.6.8 and 6.1.1.4)
;
O O 0.011 0.006
;
International Tables for Crystallography
(1992, Vol. C, Tables 4.2.6.8 and 6.1.1.4)
;
La La -0.287 2.452
;
International Tables for Crystallography
(1992, Vol. C, Tables 4.2.6.8 and 6.1.1.4)
;

loop_
_geom_angle_atom_site_label_1
_geom_angle_atom_site_label_2
_geom_angle_atom_site_label_3
_geom_angle
_geom_angle_publ_flag
_geom_angle_site_symmetry_1
_geom_angle_site_symmetry_2
_geom_angle_site_symmetry_3
O(95) La(1) O(107) 61(2) yes . . .
O(95) La(1) O(108) 74.8(17) yes . . .
O(95) La(1) O(168) 74.1(15) yes . . .
O(95) La(1) O(169) 105(2) yes . . .
O(95) La(1) O(170) 63.2(14) yes . . .
O(95) La(1) O(171) 148.6(10) yes . . .
O(95) La(1) O(182) 137.8(18) yes . . .
O(95) La(1) O(187) 152.9(18) yes . . 2_655
O(107) La(1) O(108) 133(2) yes . . .
O(107) La(1) O(168) 70(2) yes . . .
O(107) La(1) O(169) 82(2) yes . . .
O(107) La(1) O(170) 92(2) yes . . .
O(107) La(1) O(171) 109(2) yes . . .
O(107) La(1) O(182) 156(2) yes . . .
O(107) La(1) O(187) 95(2) yes . . 2_655
O(108) La(1) O(168) 85(2) yes . . .
O(108) La(1) O(169) 126(2) yes . . .
O(108) La(1) O(170) 80(2) yes . . .
O(108) La(1) O(171) 100.3(17) yes . . .
O(108) La(1) O(182) 70(2) yes . . .
O(108) La(1) O(187) 132(2) yes . . 2_655
O(168) La(1) O(169) 149(2) yes . . .
O(168) La(1) O(170) 137.1(18) yes . . .
O(168) La(1) O(171) 74.6(14) yes . . .
O(168) La(1) O(182) 124(2) yes . . .
O(168) La(1) O(187) 110(2) yes . . 2_655
O(169) La(1) O(170) 55(2) yes . . .
O(169) La(1) O(171) 103(2) yes . . .
O(169) La(1) O(182) 79(2) yes . . .
O(169) La(1) O(187) 57(2) yes . . 2_655
O(170) La(1) O(171) 147.6(14) yes . . .
O(170) La(1) O(182) 88(2) yes . . .
O(170) La(1) O(187) 110(2) yes . . 2_655
O(171) La(1) O(182) 62.4(17) yes . . .
O(171) La(1) O(187) 46.5(17) yes . . 2_655
O(182) La(1) O(187) 63(2) yes . . 2_655
O(115) La(2) O(117) 132.4(13) yes . . .
O(115) La(2) O(162) 68.1(11) yes . . .
O(115) La(2) O(163) 67.8(12) yes . . .
O(115) La(2) O(174) 90.1(13) yes . . .
O(115) La(2) O(175) 154(2) yes . . .
O(115) La(2) O(176) 96.7(18) yes . . .
O(115) La(2) O(177) 133.3(16) yes . . .
O(115) La(2) O(178) 73.1(12) yes . . .
O(117) La(2) O(162) 138.5(12) yes . . .
O(117) La(2) O(163) 66.1(13) yes . . .
O(117) La(2) O(174) 134.1(14) yes . . .
O(117) La(2) O(175) 69(2) yes . . .
O(117) La(2) O(176) 81.1(19) yes . . .
O(117) La(2) O(177) 72.4(18) yes . . .
O(117) La(2) O(178) 78.8(13) yes . . .
O(162) La(2) O(163) 128.0(11) yes . . .
O(162) La(2) O(174) 65.0(12) yes . . .
O(162) La(2) O(175) 106(2) yes . . .
O(162) La(2) O(176) 138.1(18) yes . . .
O(162) La(2) O(177) 70.5(17) yes . . .
O(162) La(2) O(178) 74.8(12) yes . . .
O(163) La(2) O(174) 139.7(13) yes . . .
O(163) La(2) O(175) 126(2) yes . . .
O(163) La(2) O(176) 73.2(18) yes . . .
O(163) La(2) O(177) 128.5(17) yes . . .
O(163) La(2) O(178) 67.2(13) yes . . .
O(174) La(2) O(175) 66(2) yes . . .
O(174) La(2) O(176) 76.8(19) yes . . .
O(174) La(2) O(177) 91.4(18) yes . . .
O(174) La(2) O(178) 139.7(14) yes . . .
O(175) La(2) O(176) 70(2) yes . . .
O(175) La(2) O(177) 60(2) yes . . .
O(175) La(2) O(178) 131(2) yes . . .
O(176) La(2) O(177) 129(2) yes . . .
O(176) La(2) O(178) 140.1(19) yes . . .
O(177) La(2) O(178) 76.1(17) yes . . .
O(36) La(3) O(70) 130.5(10) yes . . .
O(36) La(3) O(72) 143.0(11) yes . . .
O(36) La(3) O(75) 67.4(10) yes . . .
O(36) La(3) O(86) 78.8(11) yes . . .
O(36) La(3) O(128) 63.1(10) yes . . .
O(36) La(3) O(131) 114.2(11) yes . . .
O(36) La(3) O(135) 126.2(12) yes . . .
O(36) La(3) O(164) 69.2(12) yes . . .
O(70) La(3) O(72) 66.6(10) yes . . .
O(70) La(3) O(75) 68.3(10) yes . . .
O(70) La(3) O(86) 70.5(11) yes . . .
O(70) La(3) O(128) 132.1(10) yes . . .
O(70) La(3) O(131) 114.5(11) yes . . .
O(70) La(3) O(135) 62.8(12) yes . . .
O(70) La(3) O(164) 132.2(11) yes . . .
O(72) La(3) O(75) 133.6(10) yes . . .
O(72) La(3) O(86) 78.7(11) yes . . .
O(72) La(3) O(128) 135.5(9) yes . . .
O(72) La(3) O(131) 68.1(11) yes . . .
O(72) La(3) O(135) 90.5(12) yes . . .
O(72) La(3) O(164) 76.5(12) yes . . .
O(75) La(3) O(86) 76.7(11) yes . . .
O(75) La(3) O(128) 84.6(10) yes . . .
O(75) La(3) O(131) 144.3(12) yes . . .
O(75) La(3) O(135) 78.4(12) yes . . .
O(75) La(3) O(164) 131.0(12) yes . . .
O(86) La(3) O(128) 141.6(11) yes . . .
O(86) La(3) O(131) 138.9(12) yes . . .
O(86) La(3) O(135) 132.4(12) yes . . .
O(86) La(3) O(164) 73.5(12) yes . . .
O(128) La(3) O(131) 67.4(10) yes . . .
O(128) La(3) O(135) 73.9(12) yes . . .
O(128) La(3) O(164) 95.5(11) yes . . .
O(131) La(3) O(135) 73.0(13) yes . . .
O(131) La(3) O(164) 75.6(12) yes . . .
O(135) La(3) O(164) 148.6(12) yes . . .
O(18) La(4) O(47) 67.2(10) yes . . .
O(18) La(4) O(74) 144.5(10) yes . . .
O(18) La(4) O(141) 82.4(11) yes . . .
O(18) La(4) O(143) 84.9(12) yes . . .
O(18) La(4) O(148) 133.5(12) yes . . .
O(18) La(4) O(158) 135.3(11) yes . . .
O(18) La(4) O(173) 74.4(10) yes . . .
O(18) La(4) O(186) 75.4(11) yes . . .
O(47) La(4) O(74) 132.6(10) yes . . .
O(47) La(4) O(141) 72.0(11) yes . . .
O(47) La(4) O(143) 136.2(12) yes . . .
O(47) La(4) O(148) 67.9(12) yes . . .
O(47) La(4) O(158) 106.9(12) yes . . .
O(47) La(4) O(173) 72.1(10) yes . . .
O(47) La(4) O(186) 128.9(11) yes . . .
O(74) La(4) O(141) 79.0(11) yes . . .
O(74) La(4) O(143) 89.6(12) yes . . .
O(74) La(4) O(148) 68.2(11) yes . . .
O(74) La(4) O(158) 73.6(12) yes . . .
O(74) La(4) O(173) 135.1(11) yes . . .
O(74) La(4) O(186) 69.9(11) yes . . .
O(141) La(4) O(143) 138.9(13) yes . . .
O(141) La(4) O(148) 73.1(13) yes . . .
O(141) La(4) O(158) 140.1(13) yes . . .
O(141) La(4) O(173) 142.7(12) yes . . .
O(141) La(4) O(186) 69.6(12) yes . . .
O(143) La(4) O(148) 138.2(14) yes . . .
O(143) La(4) O(158) 69.7(14) yes . . .
O(143) La(4) O(173) 68.1(12) yes . . .
O(143) La(4) O(186) 69.4(13) yes . . .
O(148) La(4) O(158) 70.2(13) yes . . .
O(148) La(4) O(173) 102.5(11) yes . . .
O(148) La(4) O(186) 127.8(12) yes . . .
O(158) La(4) O(173) 62.3(12) yes . . .
O(158) La(4) O(186) 124.2(13) yes . . .
O(173) La(4) O(186) 129.2(10) yes . . .
O(103) Mo(1) O(120) 157.4(18) yes . . .
O(103) Mo(1) O(124) 88.0(17) yes . . .
O(103) Mo(1) O(134) 109(2) yes . . .
O(103) Mo(1) O(136) 94(2) yes . . .
O(103) Mo(1) O(185) 82.7(16) yes . . .
O(120) Mo(1) O(124) 73.9(19) yes . . .
O(120) Mo(1) O(134) 88(2) yes . . .
O(120) Mo(1) O(136) 100(2) yes . . .
O(120) Mo(1) O(185) 81.7(17) yes . . .
O(124) Mo(1) O(134) 161(2) yes . . .
O(124) Mo(1) O(136) 93.5(19) yes . . .
O(124) Mo(1) O(185) 83.0(16) yes . . .
O(134) Mo(1) O(136) 93(2) yes . . .
O(134) Mo(1) O(185) 91.3(18) yes . . .
O(136) Mo(1) O(185) 175(2) yes . . .
O(85) Mo(2) O(109) 83.9(16) yes . . .
O(85) Mo(2) O(133) 83(2) yes . . .
O(85) Mo(2) O(151) 82.5(18) yes . . .
O(85) Mo(2) O(152) 78.6(15) yes . . .
O(85) Mo(2) O(179) 174.3(19) yes . . .
O(109) Mo(2) O(133) 92(2) yes . . .
O(109) Mo(2) O(151) 90.8(18) yes . . .
O(109) Mo(2) O(152) 162.3(18) yes . . .
O(109) Mo(2) O(179) 100(2) yes . . .
O(133) Mo(2) O(151) 164(2) yes . . .
O(133) Mo(2) O(152) 83(2) yes . . .
O(133) Mo(2) O(179) 93(2) yes . . .
O(151) Mo(2) O(152) 89.8(18) yes . . .
O(151) Mo(2) O(179) 102(2) yes . . .
O(152) Mo(2) O(179) 98(2) yes . . .
O(21) Mo(3) O(22) 69.9(12) yes . . .
O(21) Mo(3) O(39) 88.2(13) yes . . .
O(21) Mo(3) O(44) 153.4(13) yes . . .
O(21) Mo(3) O(45) 100.7(15) yes . . .
O(21) Mo(3) O(46) 83.3(13) yes . . .
O(22) Mo(3) O(39) 74.8(12) yes . . .
O(22) Mo(3) O(44) 86.3(12) yes . . .
O(22) Mo(3) O(45) 169.3(14) yes . . .
O(22) Mo(3) O(46) 85.2(11) yes . . .
O(39) Mo(3) O(44) 97.1(14) yes . . .
O(39) Mo(3) O(45) 100.4(15) yes . . .
O(39) Mo(3) O(46) 160.0(13) yes . . .
O(44) Mo(3) O(45) 103.9(15) yes . . .
O(44) Mo(3) O(46) 83.0(13) yes . . .
O(45) Mo(3) O(46) 99.0(15) yes . . .
O(14) Mo(4) O(15) 94.5(16) yes . . .
O(14) Mo(4) O(16) 81.8(12) yes . . .
O(14) Mo(4) O(52) 142.0(12) yes . . .
O(14) Mo(4) O(53) 142.5(13) yes . . .
O(14) Mo(4) O(58) 68.6(12) yes . . .
O(14) Mo(4) O(69) 72.6(13) yes . . .
O(15) Mo(4) O(16) 170.7(14) yes . . .
O(15) Mo(4) O(52) 94.2(15) yes . . .
O(15) Mo(4) O(53) 100.4(15) yes . . .
O(15) Mo(4) O(58) 97.4(15) yes . . .
O(15) Mo(4) O(69) 101.3(15) yes . . .
O(16) Mo(4) O(52) 83.7(12) yes . . .
O(16) Mo(4) O(53) 87.5(12) yes . . .
O(16) Mo(4) O(58) 73.3(12) yes . . .
O(16) Mo(4) O(69) 85.8(12) yes . . .
O(52) Mo(4) O(53) 71.2(12) yes . . .
O(52) Mo(4) O(58) 73.6(12) yes . . .
O(52) Mo(4) O(69) 140.9(13) yes . . .
O(53) Mo(4) O(58) 141.4(13) yes . . .
O(53) Mo(4) O(69) 70.8(13) yes . . .
O(58) Mo(4) O(69) 137.9(12) yes . . .
O(121) Mo(5) O(122) 63.2(17) yes . . .
O(121) Mo(5) O(138) 93(2) yes . . .
O(121) Mo(5) O(139) 91(3) yes . . .
O(121) Mo(5) O(140) 138(2) yes . . .
O(121) Mo(5) O(172) 69.9(19) yes . . .
O(122) Mo(5) O(138) 96(2) yes . . .
O(122) Mo(5) O(139) 148(2) yes . . .
O(122) Mo(5) O(140) 82(2) yes . . .
O(122) Mo(5) O(172) 73.1(19) yes . . .
O(138) Mo(5) O(139) 104(3) yes . . .
O(138) Mo(5) O(140) 115(2) yes . . .
O(138) Mo(5) O(172) 162(2) yes . . .
O(139) Mo(5) O(140) 111(3) yes . . .
O(139) Mo(5) O(172) 81(3) yes . . .
O(140) Mo(5) O(172) 78.2(19) yes . . .
O(23) Mo(6) O(25) 82.6(11) yes . . .
O(23) Mo(6) O(38) 70.5(12) yes . . .
O(23) Mo(6) O(40) 72.8(12) yes . . .
O(23) Mo(6) O(41) 142.3(13) yes . . .
O(23) Mo(6) O(153) 93.8(13) yes . . .
O(23) Mo(6) O(161) 145.3(13) yes . . .
O(25) Mo(6) O(38) 75.4(11) yes . . .
O(25) Mo(6) O(40) 82.6(12) yes . . .
O(25) Mo(6) O(41) 86.6(13) yes . . .
O(25) Mo(6) O(153) 171.6(13) yes . . .
O(25) Mo(6) O(161) 86.3(12) yes . . .
O(38) Mo(6) O(40) 139.2(11) yes . . .
O(38) Mo(6) O(41) 71.8(13) yes . . .
O(38) Mo(6) O(153) 96.2(13) yes . . .
O(38) Mo(6) O(161) 137.5(13) yes . . .
O(40) Mo(6) O(41) 141.2(13) yes . . .
O(40) Mo(6) O(153) 103.7(14) yes . . .
O(40) Mo(6) O(161) 73.1(13) yes . . .
O(41) Mo(6) O(153) 91.8(15) yes . . .
O(41) Mo(6) O(161) 69.0(14) yes . . .
O(153) Mo(6) O(161) 100.8(14) yes . . .
O(21) Mo(7) O(22) 75.6(13) yes . . .
O(21) Mo(7) O(25) 157.6(12) yes . . .
O(21) Mo(7) O(42) 79.8(12) yes . . .
O(21) Mo(7) O(43) 98.5(13) yes . . .
O(22) Mo(7) O(25) 96.9(13) yes . . .
O(22) Mo(7) O(42) 147.2(13) yes . . .
O(22) Mo(7) O(43) 100.9(14) yes . . .
O(25) Mo(7) O(42) 97.6(13) yes . . .
O(25) Mo(7) O(43) 103.7(14) yes . . .
O(42) Mo(7) O(43) 103.9(14) yes . . .
O(23) Mo(8) O(24) 102.9(14) yes . . .
O(23) Mo(8) O(38) 72.0(12) yes . . .
O(23) Mo(8) O(39) 151.5(13) yes . . .
O(23) Mo(8) O(44) 86.0(13) yes . . 2_655
O(24) Mo(8) O(38) 95.3(14) yes . . .
O(24) Mo(8) O(39) 102.3(15) yes . . .
O(24) Mo(8) O(44) 104.0(16) yes . . 2_655
O(38) Mo(8) O(39) 92.7(13) yes . . .
O(38) Mo(8) O(44) 153.6(13) yes . . 2_655
O(39) Mo(8) O(44) 100.5(14) yes . . 2_655
O(20) Mo(9) O(21) 159.2(14) yes . . .
O(20) Mo(9) O(42) 87.8(13) yes . . .
O(20) Mo(9) O(48) 99.4(16) yes . . .
O(20) Mo(9) O(49) 87.6(14) yes . . .
O(20) Mo(9) O(159) 92.6(14) yes . . .
O(21) Mo(9) O(42) 72.5(11) yes . . .
O(21) Mo(9) O(48) 100.7(15) yes . . .
O(21) Mo(9) O(49) 83.5(13) yes . . .
O(21) Mo(9) O(159) 88.9(13) yes . . .
O(42) Mo(9) O(48) 171.6(14) yes . . .
O(42) Mo(9) O(49) 83.7(12) yes . . .
O(42) Mo(9) O(159) 74.7(12) yes . . .
O(48) Mo(9) O(49) 100.7(15) yes . . .
O(48) Mo(9) O(159) 100.6(15) yes . . .
O(49) Mo(9) O(159) 158.4(14) yes . . .
O(38) Mo(10) O(41) 72.1(13) yes . . .
O(38) Mo(10) O(42) 77.3(11) yes . . .
O(38) Mo(10) O(110) 93.0(15) yes . . .
O(38) Mo(10) O(111) 157.5(13) yes . . .
O(38) Mo(10) O(159) 95.6(13) yes . . .
O(41) Mo(10) O(42) 80.9(12) yes . . .
O(41) Mo(10) O(110) 100.3(15) yes . . .
O(41) Mo(10) O(111) 91.2(15) yes . . .
O(41) Mo(10) O(159) 155.2(14) yes . . .
O(42) Mo(10) O(110) 169.5(14) yes . . .
O(42) Mo(10) O(111) 85.3(12) yes . . .
O(42) Mo(10) O(159) 75.3(12) yes . . .
O(110) Mo(10) O(111) 105.1(16) yes . . .
O(110) Mo(10) O(159) 101.9(15) yes . . .
O(111) Mo(10) O(159) 93.7(15) yes . . .
O(20) Mo(11) O(26) 102.2(17) yes . . .
O(20) Mo(11) O(52) 87.8(13) yes . . .
O(20) Mo(11) O(56) 86.9(13) yes . . .
O(20) Mo(11) O(57) 96.3(16) yes . . .
O(20) Mo(11) O(58) 157.2(14) yes . . .
O(26) Mo(11) O(52) 105.3(16) yes . . .
O(26) Mo(11) O(56) 168.7(16) yes . . .
O(26) Mo(11) O(57) 99.0(19) yes . . .
O(26) Mo(11) O(58) 96.0(17) yes . . .
O(52) Mo(11) O(56) 81.4(12) yes . . .
O(52) Mo(11) O(57) 153.9(16) yes . . .
O(52) Mo(11) O(58) 74.1(12) yes . . .
O(56) Mo(11) O(57) 73.1(15) yes . . .
O(56) Mo(11) O(58) 76.9(12) yes . . .
O(57) Mo(11) O(58) 94.2(15) yes . . .
O(5) Mo(12) O(6) 82.4(12) yes . . .
O(5) Mo(12) O(7) 153.7(14) yes . . .
O(5) Mo(12) O(82) 68.1(12) yes . . .
O(5) Mo(12) O(90) 91.1(13) yes . . .
O(5) Mo(12) O(94) 102.2(14) yes . . .
O(6) Mo(12) O(7) 85.8(13) yes . . .
O(6) Mo(12) O(82) 87.2(12) yes . . .
O(6) Mo(12) O(90) 157.5(15) yes . . .
O(6) Mo(12) O(94) 98.8(14) yes . . .
O(7) Mo(12) O(82) 87.9(13) yes . . .
O(7) Mo(12) O(90) 90.9(14) yes . . .
O(7) Mo(12) O(94) 102.8(15) yes . . .
O(82) Mo(12) O(90) 70.4(14) yes . . .
O(82) Mo(12) O(94) 168.0(14) yes . . .
O(90) Mo(12) O(94) 103.6(16) yes . . .
O(16) Mo(13) O(17) 98.8(13) yes . . .
O(16) Mo(13) O(56) 95.6(12) yes . . .
O(16) Mo(13) O(59) 105.9(15) yes . . .
O(16) Mo(13) O(60) 155.6(13) yes . . .
O(17) Mo(13) O(56) 144.2(14) yes . . .
O(17) Mo(13) O(59) 102.7(15) yes . . .
O(17) Mo(13) O(60) 77.6(12) yes . . .
O(56) Mo(13) O(59) 104.5(15) yes . . .
O(56) Mo(13) O(60) 75.8(12) yes . . .
O(59) Mo(13) O(60) 98.4(14) yes . . .
O(23) Mo(14) O(27) 77.0(10) yes 2_655 . .
O(23) Mo(14) O(28) 93.5(14) yes 2_655 . .
O(23) Mo(14) O(40) 68.5(11) yes 2_655 . 2_655
O(23) Mo(14) O(46) 89.7(12) yes 2_655 . .
O(23) Mo(14) O(47) 157.3(12) yes 2_655 . .
O(27) Mo(14) O(28) 169.7(15) yes . . .
O(27) Mo(14) O(40) 80.1(11) yes . . 2_655
O(27) Mo(14) O(46) 83.2(12) yes . . .
O(27) Mo(14) O(47) 85.4(13) yes . . .
O(28) Mo(14) O(40) 92.7(14) yes . . 2_655
O(28) Mo(14) O(46) 101.0(15) yes . . .
O(28) Mo(14) O(47) 102.7(16) yes . . .
O(40) Mo(14) O(46) 155.0(13) yes 2_655 . .
O(40) Mo(14) O(47) 94.7(13) yes 2_655 . .
O(46) Mo(14) O(47) 102.5(15) yes . . .
O(30) Mo(15) O(31) 97.1(15) yes . . .
O(30) Mo(15) O(78) 136.9(12) yes . . .
O(30) Mo(15) O(79) 68.2(11) yes . . .
O(30) Mo(15) O(93) 74.7(11) yes . . .
O(30) Mo(15) O(96) 141.7(13) yes . . .
O(30) Mo(15) O(99) 74.0(11) yes . . .
O(31) Mo(15) O(78) 101.2(16) yes . . .
O(31) Mo(15) O(79) 94.0(16) yes . . .
O(31) Mo(15) O(93) 171.8(15) yes . . .
O(31) Mo(15) O(96) 102.5(16) yes . . .
O(31) Mo(15) O(99) 93.5(16) yes . . .
O(78) Mo(15) O(79) 71.9(13) yes . . .
O(78) Mo(15) O(93) 85.7(13) yes . . .
O(78) Mo(15) O(96) 70.5(14) yes . . .
O(78) Mo(15) O(99) 142.1(14) yes . . .
O(79) Mo(15) O(93) 84.0(12) yes . . .
O(79) Mo(15) O(96) 141.2(13) yes . . .
O(79) Mo(15) O(99) 142.1(12) yes . . .
O(93) Mo(15) O(96) 83.9(13) yes . . .
O(93) Mo(15) O(99) 83.3(12) yes . . .
O(96) Mo(15) O(99) 72.3(13) yes . . .
O(6) Mo(16) O(75) 104.0(15) yes . . .
O(6) Mo(16) O(76) 100.8(15) yes . . .
O(6) Mo(16) O(77) 84.3(13) yes . . .
O(6) Mo(16) O(78) 155.9(14) yes . . .
O(6) Mo(16) O(79) 89.4(13) yes . . .
O(75) Mo(16) O(76) 103.6(16) yes . . .
O(75) Mo(16) O(77) 81.9(14) yes . . .
O(75) Mo(16) O(78) 91.9(14) yes . . .
O(75) Mo(16) O(79) 156.9(13) yes . . .
O(76) Mo(16) O(77) 171.2(14) yes . . .
O(76) Mo(16) O(78) 92.7(15) yes . . .
O(76) Mo(16) O(79) 91.9(14) yes . . .
O(77) Mo(16) O(78) 80.0(13) yes . . .
O(77) Mo(16) O(79) 80.9(12) yes . . .
O(78) Mo(16) O(79) 70.1(12) yes . . .
O(14) Mo(17) O(17) 76.5(12) yes . . .
O(14) Mo(17) O(58) 73.0(13) yes . . .
O(14) Mo(17) O(62) 149.8(16) yes . . .
O(14) Mo(17) O(66) 88.0(13) yes . . .
O(14) Mo(17) O(68) 108.8(14) yes . . .
O(17) Mo(17) O(58) 75.4(13) yes . . .
O(17) Mo(17) O(62) 74.0(14) yes . . .
O(17) Mo(17) O(66) 84.3(13) yes . . .
O(17) Mo(17) O(68) 172.2(13) yes . . .
O(58) Mo(17) O(62) 93.0(15) yes . . .
O(58) Mo(17) O(66) 154.8(14) yes . . .
O(58) Mo(17) O(68) 100.5(15) yes . . .
O(62) Mo(17) O(66) 95.5(14) yes . . .
O(62) Mo(17) O(68) 99.9(16) yes . . .
O(66) Mo(17) O(68) 101.4(15) yes . . .
O(18) Mo(18) O(40) 90.0(13) yes 2_655 . .
O(18) Mo(18) O(132) 103.6(15) yes 2_655 . .
O(18) Mo(18) O(161) 152.3(13) yes 2_655 . .
O(18) Mo(18) O(162) 107.4(15) yes 2_655 . .
O(40) Mo(18) O(132) 96.2(13) yes . . .
O(40) Mo(18) O(161) 66.0(12) yes . . .
O(40) Mo(18) O(162) 151.6(15) yes . . .
O(132) Mo(18) O(161) 93.2(14) yes . . .
O(132) Mo(18) O(162) 101.1(15) yes . . .
O(161) Mo(18) O(162) 90.5(15) yes . . .
O(1) Mo(19) O(81) 98.6(14) yes . . .
O(1) Mo(19) O(82) 72.2(12) yes . . .
O(1) Mo(19) O(83) 74.0(14) yes . . .
O(1) Mo(19) O(89) 155.3(14) yes . . .
O(1) Mo(19) O(90) 93.0(15) yes . . .
O(81) Mo(19) O(82) 170.4(14) yes . . .
O(81) Mo(19) O(83) 102.5(15) yes . . .
O(81) Mo(19) O(89) 103.0(15) yes . . .
O(81) Mo(19) O(90) 103.1(17) yes . . .
O(82) Mo(19) O(83) 78.1(13) yes . . .
O(82) Mo(19) O(89) 86.5(13) yes . . .
O(82) Mo(19) O(90) 75.1(14) yes . . .
O(83) Mo(19) O(89) 89.7(15) yes . . .
O(83) Mo(19) O(90) 152.7(15) yes . . .
O(89) Mo(19) O(90) 93.5(16) yes . . .
O(3) Mo(20) O(4) 71.8(14) yes . . .
O(3) Mo(20) O(5) 68.9(11) yes . . .
O(3) Mo(20) O(12) 82.9(13) yes . . .
O(3) Mo(20) O(13) 168.1(14) yes . . .
O(3) Mo(20) O(66) 85.9(12) yes . . .
O(4) Mo(20) O(5) 90.4(14) yes . . .
O(4) Mo(20) O(12) 154.6(17) yes . . .
O(4) Mo(20) O(13) 101.8(17) yes . . .
O(4) Mo(20) O(66) 90.6(14) yes . . .
O(5) Mo(20) O(12) 82.3(12) yes . . .
O(5) Mo(20) O(13) 101.7(14) yes . . .
O(5) Mo(20) O(66) 153.0(14) yes . . .
O(12) Mo(20) O(13) 103.5(15) yes . . .
O(12) Mo(20) O(66) 85.3(13) yes . . .
O(13) Mo(20) O(66) 104.5(15) yes . . .
O(56) Mo(21) O(57) 73.6(15) yes . . .
O(56) Mo(21) O(60) 72.1(11) yes . . .
O(56) Mo(21) O(111) 84.8(13) yes . . .
O(56) Mo(21) O(112) 87.8(13) yes . . .
O(56) Mo(21) O(160) 168.5(15) yes . . .
O(57) Mo(21) O(60) 87.6(15) yes . . .
O(57) Mo(21) O(111) 92.4(16) yes . . .
O(57) Mo(21) O(112) 161.3(16) yes . . .
O(57) Mo(21) O(160) 98.8(17) yes . . .
O(60) Mo(21) O(111) 155.9(13) yes . . .
O(60) Mo(21) O(112) 84.2(14) yes . . .
O(60) Mo(21) O(160) 99.4(15) yes . . .
O(111) Mo(21) O(112) 88.3(15) yes . . .
O(111) Mo(21) O(160) 104.4(15) yes . . .
O(112) Mo(21) O(160) 99.1(16) yes . . .
O(1) Mo(22) O(3) 75.3(11) yes . . .
O(1) Mo(22) O(4) 94.4(15) yes . . .
O(1) Mo(22) O(9) 75.6(13) yes . . .
O(1) Mo(22) O(10) 154.2(14) yes . . .
O(1) Mo(22) O(11) 98.6(15) yes . . .
O(3) Mo(22) O(4) 71.8(14) yes . . .
O(3) Mo(22) O(9) 81.4(12) yes . . .
O(3) Mo(22) O(10) 83.8(12) yes . . .
O(3) Mo(22) O(11) 172.7(15) yes . . .
O(4) Mo(22) O(9) 153.0(15) yes . . .
O(4) Mo(22) O(10) 93.2(16) yes . . .
O(4) Mo(22) O(11) 105.1(18) yes . . .
O(9) Mo(22) O(10) 86.6(15) yes . . .
O(9) Mo(22) O(11) 101.1(17) yes . . .
O(10) Mo(22) O(11) 103.1(16) yes . . .
O(2) Mo(23) O(3) 95.8(13) yes . . .
O(2) Mo(23) O(5) 156.2(12) yes . . .
O(2) Mo(23) O(8) 106.2(16) yes . . .
O(2) Mo(23) O(82) 97.9(14) yes . . .
O(3) Mo(23) O(5) 75.7(12) yes . . .
O(3) Mo(23) O(8) 104.9(13) yes . . .
O(3) Mo(23) O(82) 140.9(14) yes . . .
O(5) Mo(23) O(8) 97.5(14) yes . . .
O(5) Mo(23) O(82) 77.1(13) yes . . .
O(8) Mo(23) O(82) 106.0(14) yes . . .
O(7) Mo(24) O(30) 157.1(14) yes . . .
O(7) Mo(24) O(32) 99.0(16) yes . . .
O(7) Mo(24) O(33) 100.6(15) yes . . .
O(7) Mo(24) O(79) 86.0(13) yes . . .
O(7) Mo(24) O(91) 89.2(13) yes . . .
O(30) Mo(24) O(32) 98.7(15) yes . . .
O(30) Mo(24) O(33) 90.2(14) yes . . .
O(30) Mo(24) O(79) 74.5(12) yes . . .
O(30) Mo(24) O(91) 75.0(12) yes . . .
O(32) Mo(24) O(33) 101.0(17) yes . . .
O(32) Mo(24) O(79) 109.5(15) yes . . .
O(32) Mo(24) O(91) 169.7(15) yes . . .
O(33) Mo(24) O(79) 147.5(16) yes . . .
O(33) Mo(24) O(91) 71.3(14) yes . . .
O(79) Mo(24) O(91) 77.1(12) yes . . .
O(12) Mo(25) O(14) 85.7(14) yes . . .
O(12) Mo(25) O(67) 99.3(16) yes . . .
O(12) Mo(25) O(69) 151.4(15) yes . . .
O(12) Mo(25) O(70) 103.8(16) yes . . .
O(12) Mo(25) O(71) 82.6(14) yes . . .
O(14) Mo(25) O(67) 90.0(15) yes . . .
O(14) Mo(25) O(69) 70.8(12) yes . . .
O(14) Mo(25) O(70) 160.0(14) yes . . .
O(14) Mo(25) O(71) 81.0(12) yes . . .
O(67) Mo(25) O(69) 96.8(15) yes . . .
O(67) Mo(25) O(70) 105.4(17) yes . . .
O(67) Mo(25) O(71) 170.7(14) yes . . .
O(69) Mo(25) O(70) 94.5(14) yes . . .
O(69) Mo(25) O(71) 77.9(12) yes . . .
O(70) Mo(25) O(71) 82.8(14) yes . . .
O(53) Mo(26) O(69) 66.7(12) yes . . .
O(53) Mo(26) O(72) 153.2(13) yes . . .
O(53) Mo(26) O(73) 90.6(15) yes . . .
O(53) Mo(26) O(74) 90.1(13) yes . . .
O(53) Mo(26) O(157) 78.3(11) yes . . .
O(69) Mo(26) O(72) 90.8(13) yes . . .
O(69) Mo(26) O(73) 94.5(15) yes . . .
O(69) Mo(26) O(74) 151.0(13) yes . . .
O(69) Mo(26) O(157) 77.1(12) yes . . .
O(72) Mo(26) O(73) 106.3(17) yes . . .
O(72) Mo(26) O(74) 105.5(15) yes . . .
O(72) Mo(26) O(157) 82.6(13) yes . . .
O(73) Mo(26) O(74) 103.4(16) yes . . .
O(73) Mo(26) O(157) 168.0(15) yes . . .
O(74) Mo(26) O(157) 81.4(13) yes . . .
O(10) Mo(27) O(17) 85.6(12) yes . . .
O(10) Mo(27) O(60) 154.1(13) yes . . .
O(10) Mo(27) O(61) 82.8(16) yes . . .
O(10) Mo(27) O(62) 95.0(15) yes . . .
O(10) Mo(27) O(63) 108.4(17) yes . . .
O(17) Mo(27) O(60) 70.0(12) yes . . .
O(17) Mo(27) O(61) 87.3(13) yes . . .
O(17) Mo(27) O(62) 71.8(13) yes . . .
O(17) Mo(27) O(63) 164.8(15) yes . . .
O(60) Mo(27) O(61) 87.4(15) yes . . .
O(60) Mo(27) O(62) 85.6(14) yes . . .
O(60) Mo(27) O(63) 96.9(16) yes . . .
O(61) Mo(27) O(62) 159.2(15) yes . . .
O(61) Mo(27) O(63) 100.0(18) yes . . .
O(62) Mo(27) O(63) 100.3(18) yes . . .
O(1) Mo(28) O(2) 72.8(12) yes . . .
O(1) Mo(28) O(9) 71.7(13) yes . . .
O(1) Mo(28) O(80) 97.9(17) yes . . .
O(1) Mo(28) O(83) 70.5(13) yes . . .
O(1) Mo(28) O(87) 137.3(13) yes . . .
O(1) Mo(28) O(156) 144.1(14) yes . . .
O(2) Mo(28) O(9) 85.5(12) yes . . .
O(2) Mo(28) O(80) 170.6(18) yes . . .
O(2) Mo(28) O(83) 83.6(12) yes . . .
O(2) Mo(28) O(87) 85.2(12) yes . . .
O(2) Mo(28) O(156) 91.6(13) yes . . .
O(9) Mo(28) O(80) 93.0(16) yes . . .
O(9) Mo(28) O(83) 142.2(14) yes . . .
O(9) Mo(28) O(87) 143.5(14) yes . . .
O(9) Mo(28) O(156) 75.0(15) yes . . .
O(80) Mo(28) O(83) 92.0(17) yes . . .
O(80) Mo(28) O(87) 101.3(17) yes . . .
O(80) Mo(28) O(156) 97.0(18) yes . . .
O(83) Mo(28) O(87) 71.1(14) yes . . .
O(83) Mo(28) O(156) 141.2(16) yes . . .
O(87) Mo(28) O(156) 70.1(15) yes . . .
O(49) Mo(29) O(50) 98.2(15) yes . . .
O(49) Mo(29) O(51) 84.7(13) yes . . .
O(49) Mo(29) O(52) 88.9(13) yes . . .
O(49) Mo(29) O(53) 156.1(14) yes . . .
O(49) Mo(29) O(148) 104.7(15) yes . . .
O(50) Mo(29) O(51) 169.7(14) yes . . .
O(50) Mo(29) O(52) 95.3(14) yes . . .
O(50) Mo(29) O(53) 94.5(14) yes . . .
O(50) Mo(29) O(148) 102.7(17) yes . . .
O(51) Mo(29) O(52) 74.8(12) yes . . .
O(51) Mo(29) O(53) 79.5(12) yes . . .
O(51) Mo(29) O(148) 86.1(15) yes . . .
O(52) Mo(29) O(53) 69.8(12) yes . . .
O(52) Mo(29) O(148) 155.4(16) yes . . .
O(53) Mo(29) O(148) 92.0(15) yes . . .
O(29) Mo(30) O(30) 91.5(16) yes . . .
O(29) Mo(30) O(99) 101.9(16) yes . . .
O(29) Mo(30) O(100) 99.9(17) yes . . .
O(29) Mo(30) O(101) 109.9(19) yes . . .
O(29) Mo(30) O(102) 166.4(16) yes . . .
O(30) Mo(30) O(99) 75.4(12) yes . . .
O(30) Mo(30) O(100) 160.2(14) yes . . .
O(30) Mo(30) O(101) 93.9(15) yes . . .
O(30) Mo(30) O(102) 75.2(12) yes . . .
O(99) Mo(30) O(100) 86.3(14) yes . . .
O(99) Mo(30) O(101) 146.8(16) yes . . .
O(99) Mo(30) O(102) 77.3(12) yes . . .
O(100) Mo(30) O(101) 97.4(17) yes . . .
O(100) Mo(30) O(102) 93.5(15) yes . . .
O(101) Mo(30) O(102) 69.5(16) yes . . .
O(33) Mo(31) O(34) 98.6(17) yes . . .
O(33) Mo(31) O(89) 91.3(15) yes . . .
O(33) Mo(31) O(91) 72.7(14) yes . . .
O(33) Mo(31) O(150) 85.4(17) yes . . .
O(33) Mo(31) O(155) 156.5(14) yes . . .
O(34) Mo(31) O(89) 106.2(17) yes . . .
O(34) Mo(31) O(91) 163.0(15) yes . . .
O(34) Mo(31) O(150) 93.7(18) yes . . .
O(34) Mo(31) O(155) 103.8(16) yes . . .
O(89) Mo(31) O(91) 88.8(13) yes . . .
O(89) Mo(31) O(150) 160.1(16) yes . . .
O(89) Mo(31) O(155) 89.2(14) yes . . .
O(91) Mo(31) O(150) 71.4(15) yes . . .
O(91) Mo(31) O(155) 83.8(13) yes . . .
O(150) Mo(31) O(155) 86.1(17) yes . . .
O(91) Mo(32) O(92) 107.9(18) yes . . .
O(91) Mo(32) O(93) 96.5(15) yes . . .
O(91) Mo(32) O(102) 139.1(16) yes . . .
O(91) Mo(32) O(150) 78.1(16) yes . . .
O(92) Mo(32) O(93) 102.5(18) yes . . .
O(92) Mo(32) O(102) 106.7(19) yes . . .
O(92) Mo(32) O(150) 96.5(19) yes . . .
O(93) Mo(32) O(102) 96.7(15) yes . . .
O(93) Mo(32) O(150) 161.0(18) yes . . .
O(102) Mo(32) O(150) 76.9(17) yes . . .
O(35) Mo(33) O(36) 86.7(15) yes . . .
O(35) Mo(33) O(37) 170.2(15) yes . . .
O(35) Mo(33) O(78) 80.7(13) yes . . .
O(35) Mo(33) O(95) 84.4(15) yes . . .
O(35) Mo(33) O(96) 78.5(14) yes . . .
O(36) Mo(33) O(37) 99.3(15) yes . . .
O(36) Mo(33) O(78) 91.7(14) yes . . .
O(36) Mo(33) O(95) 103.4(16) yes . . .
O(36) Mo(33) O(96) 156.0(14) yes . . .
O(37) Mo(33) O(78) 91.4(14) yes . . .
O(37) Mo(33) O(95) 101.5(15) yes . . .
O(37) Mo(33) O(96) 93.2(14) yes . . .
O(78) Mo(33) O(95) 158.1(15) yes . . .
O(78) Mo(33) O(96) 67.5(13) yes . . .
O(95) Mo(33) O(96) 93.9(15) yes . . .
O(41) Mo(34) O(112) 92.6(16) yes . . .
O(41) Mo(34) O(113) 75.4(12) yes . . .
O(41) Mo(34) O(114) 98.1(15) yes . . .
O(41) Mo(34) O(115) 153.7(16) yes . . .
O(41) Mo(34) O(161) 66.1(14) yes . . .
O(112) Mo(34) O(113) 81.0(15) yes . . .
O(112) Mo(34) O(114) 103.7(18) yes . . .
O(112) Mo(34) O(115) 100.7(17) yes . . .
O(112) Mo(34) O(161) 154.9(16) yes . . .
O(113) Mo(34) O(114) 172.3(15) yes . . .
O(113) Mo(34) O(115) 84.3(15) yes . . .
O(113) Mo(34) O(161) 80.7(13) yes . . .
O(114) Mo(34) O(115) 100.6(17) yes . . .
O(114) Mo(34) O(161) 92.9(17) yes . . .
O(115) Mo(34) O(161) 94.5(16) yes . . .
O(101) Mo(35) O(102) 72.3(16) yes . . .
O(101) Mo(35) O(103) 156.8(17) yes . . .
O(101) Mo(35) O(104) 104(2) yes . . .
O(101) Mo(35) O(105) 86(2) yes . . .
O(101) Mo(35) O(150) 91(2) yes . . .
O(102) Mo(35) O(103) 86.1(15) yes . . .
O(102) Mo(35) O(104) 173(2) yes . . .
O(102) Mo(35) O(105) 89.4(16) yes . . .
O(102) Mo(35) O(150) 71.0(16) yes . . .
O(103) Mo(35) O(104) 98(2) yes . . .
O(103) Mo(35) O(105) 85.6(19) yes . . .
O(103) Mo(35) O(150) 89.4(19) yes . . .
O(104) Mo(35) O(105) 97(2) yes . . .
O(104) Mo(35) O(150) 103(2) yes . . .
O(105) Mo(35) O(150) 160.0(19) yes . . .
O(96) Mo(36) O(97) 80.8(14) yes . . .
O(96) Mo(36) O(98) 94.3(17) yes . . .
O(96) Mo(36) O(99) 71.9(13) yes . . .
O(96) Mo(36) O(149) 158.1(17) yes . . .
O(96) Mo(36) O(168) 88(2) yes . . .
O(97) Mo(36) O(98) 171.0(16) yes . . .
O(97) Mo(36) O(99) 76.1(13) yes . . .
O(97) Mo(36) O(149) 84.1(17) yes . . .
O(97) Mo(36) O(168) 91(2) yes . . .
O(98) Mo(36) O(99) 95.2(16) yes . . .
O(98) Mo(36) O(149) 98.4(19) yes . . .
O(98) Mo(36) O(168) 96(2) yes . . .
O(99) Mo(36) O(149) 89.2(16) yes . . .
O(99) Mo(36) O(168) 158(2) yes . . .
O(149) Mo(36) O(168) 108(2) yes . . .
O(87) Mo(37) O(88) 78.4(13) yes . . .
O(87) Mo(37) O(117) 161.3(19) yes . . .
O(87) Mo(37) O(152) 86.5(16) yes . . .
O(87) Mo(37) O(154) 97.1(18) yes . . .
O(87) Mo(37) O(156) 67.5(15) yes . . .
O(88) Mo(37) O(117) 88.1(18) yes . . .
O(88) Mo(37) O(152) 88.9(15) yes . . .
O(88) Mo(37) O(154) 175(2) yes . . .
O(88) Mo(37) O(156) 82.1(14) yes . . .
O(117) Mo(37) O(152) 106(2) yes . . .
O(117) Mo(37) O(154) 96(2) yes . . .
O(117) Mo(37) O(156) 98(2) yes . . .
O(152) Mo(37) O(154) 93.4(19) yes . . .
O(152) Mo(37) O(156) 153.6(17) yes . . .
O(154) Mo(37) O(156) 93.8(19) yes . . .
O(64) Mo(38) O(125) 91.5(18) yes . . .
O(64) Mo(38) O(126) 77.1(17) yes . . .
O(64) Mo(38) O(145) 139.3(18) yes . . .
O(64) Mo(38) O(146) 107.9(18) yes . . .
O(125) Mo(38) O(126) 158.4(16) yes . . .
O(125) Mo(38) O(145) 103.1(18) yes . . .
O(125) Mo(38) O(146) 104.1(18) yes . . .
O(126) Mo(38) O(145) 75.8(17) yes . . .
O(126) Mo(38) O(146) 96.9(17) yes . . .
O(145) Mo(38) O(146) 105.0(18) yes . . .
O(9) Mo(39) O(61) 87.3(16) yes . . .
O(9) Mo(39) O(65) 91.6(15) yes . . .
O(9) Mo(39) O(156) 68.9(14) yes . . .
O(9) Mo(39) O(163) 159.5(15) yes . . .
O(9) Mo(39) O(167) 78.2(14) yes . . .
O(61) Mo(39) O(65) 100.9(17) yes . . .
O(61) Mo(39) O(156) 152.8(16) yes . . .
O(61) Mo(39) O(163) 106.9(18) yes . . .
O(61) Mo(39) O(167) 83.7(16) yes . . .
O(65) Mo(39) O(156) 92.9(15) yes . . .
O(65) Mo(39) O(163) 99.9(18) yes . . .
O(65) Mo(39) O(167) 168.7(16) yes . . .
O(156) Mo(39) O(163) 93.5(16) yes . . .
O(156) Mo(39) O(167) 78.9(14) yes . . .
O(163) Mo(39) O(167) 88.5(16) yes . . .
O(19) Mo(40) O(55) 79.8(13) yes . . .
O(19) Mo(40) O(129) 157.9(19) yes . . .
O(19) Mo(40) O(130) 102(2) yes . . .
O(19) Mo(40) O(140) 92.6(19) yes . . .
O(19) Mo(40) O(142) 90.6(13) yes . . .
O(55) Mo(40) O(129) 78.7(14) yes . . .
O(55) Mo(40) O(130) 172.5(17) yes . . .
O(55) Mo(40) O(140) 85.8(16) yes . . .
O(55) Mo(40) O(142) 70(2) yes . . .
O(129) Mo(40) O(130) 100(2) yes . . .
O(129) Mo(40) O(140) 81(2) yes . . .
O(129) Mo(40) O(142) 87.2(14) yes . . .
O(130) Mo(40) O(140) 101.3(19) yes . . .
O(130) Mo(40) O(142) 102(2) yes . . .
O(140) Mo(40) O(142) 155(2) yes . . .
O(64) Mo(41) O(105) 89.6(18) yes . . .
O(64) Mo(41) O(123) 76.7(16) yes . . .
O(64) Mo(41) O(124) 80.5(17) yes . . .
O(64) Mo(41) O(127) 72.0(16) yes . . .
O(64) Mo(41) O(147) 165(2) yes . . .
O(105) Mo(41) O(123) 157.8(19) yes . . .
O(105) Mo(41) O(124) 88(2) yes . . .
O(105) Mo(41) O(127) 98(2) yes . . .
O(105) Mo(41) O(147) 106(2) yes . . .
O(123) Mo(41) O(124) 73.1(18) yes . . .
O(123) Mo(41) O(127) 94.2(17) yes . . .
O(123) Mo(41) O(147) 89(2) yes . . .
O(124) Mo(41) O(127) 151.8(17) yes . . .
O(124) Mo(41) O(147) 101(2) yes . . .
O(127) Mo(41) O(147) 104(2) yes . . .
O(64) Mo(42) O(100) 89.5(16) yes . . .
O(64) Mo(42) O(106) 167.5(17) yes . . .
O(64) Mo(42) O(126) 73.9(16) yes . . .
O(64) Mo(42) O(127) 72.1(16) yes . . .
O(64) Mo(42) O(149) 84.6(17) yes . . .
O(100) Mo(42) O(106) 102.7(17) yes . . .
O(100) Mo(42) O(126) 162.7(16) yes . . .
O(100) Mo(42) O(127) 91.0(16) yes . . .
O(100) Mo(42) O(149) 85.3(17) yes . . .
O(106) Mo(42) O(126) 94.1(17) yes . . .
O(106) Mo(42) O(127) 104.8(17) yes . . .
O(106) Mo(42) O(149) 98.7(18) yes . . .
O(126) Mo(42) O(127) 88.5(16) yes . . .
O(126) Mo(42) O(149) 88.2(17) yes . . .
O(127) Mo(42) O(149) 156.4(18) yes . . .
O(83) Mo(43) O(84) 92.5(16) yes . . .
O(83) Mo(43) O(85) 155.1(14) yes . . .
O(83) Mo(43) O(87) 70.0(14) yes . . .
O(83) Mo(43) O(155) 92.8(14) yes . . .
O(83) Mo(43) O(184) 79.0(13) yes . . .
O(84) Mo(43) O(85) 101.2(17) yes . . .
O(84) Mo(43) O(87) 100.5(15) yes . . .
O(84) Mo(43) O(155) 98.6(16) yes . . .
O(84) Mo(43) O(184) 171.6(16) yes . . .
O(85) Mo(43) O(87) 87.0(15) yes . . .
O(85) Mo(43) O(155) 105.4(15) yes . . .
O(85) Mo(43) O(184) 86.7(14) yes . . .
O(87) Mo(43) O(155) 154.7(14) yes . . .
O(87) Mo(43) O(184) 76.8(13) yes . . .
O(155) Mo(43) O(184) 82.0(13) yes . . .
O(120) Mo(44) O(121) 72(2) yes . . .
O(120) Mo(44) O(122) 143(2) yes . . .
O(120) Mo(44) O(123) 138.4(19) yes . . .
O(120) Mo(44) O(124) 73.7(19) yes . . .
O(120) Mo(44) O(125) 85.3(16) yes . . .
O(120) Mo(44) O(137) 100(2) yes . . .
O(121) Mo(44) O(122) 72.5(19) yes . . .
O(121) Mo(44) O(123) 142.1(18) yes . . .
O(121) Mo(44) O(124) 145.7(19) yes . . .
O(121) Mo(44) O(125) 90.0(17) yes . . .
O(121) Mo(44) O(137) 95(2) yes . . .
O(122) Mo(44) O(123) 71.7(18) yes . . .
O(122) Mo(44) O(124) 140.4(18) yes . . .
O(122) Mo(44) O(125) 84.8(16) yes . . .
O(122) Mo(44) O(137) 92.5(19) yes . . .
O(123) Mo(44) O(124) 68.7(17) yes . . .
O(123) Mo(44) O(125) 74.7(15) yes . . .
O(123) Mo(44) O(137) 98.7(19) yes . . .
O(124) Mo(44) O(125) 85.4(15) yes . . .
O(124) Mo(44) O(137) 93(2) yes . . .
O(125) Mo(44) O(137) 173(2) yes . . .
O(54) Mo(45) O(116) 95(2) yes . . .
O(54) Mo(45) O(119) 91(3) yes . . .
O(54) Mo(45) O(120) 86(2) yes . . .
O(54) Mo(45) O(121) 151(2) yes . . .
O(54) Mo(45) O(187) 112(2) yes . . .
O(116) Mo(45) O(119) 123(3) yes . . .
O(116) Mo(45) O(120) 149(2) yes . . .
O(116) Mo(45) O(121) 100(2) yes . . .
O(116) Mo(45) O(187) 56(2) yes . . .
O(119) Mo(45) O(120) 87(3) yes . . .
O(119) Mo(45) O(121) 101(3) yes . . .
O(119) Mo(45) O(187) 69(3) yes . . .
O(120) Mo(45) O(121) 68.7(19) yes . . .
O(120) Mo(45) O(187) 150(2) yes . . .
O(121) Mo(45) O(187) 97(2) yes . . .
O(19) Mo(46) O(118) 82(2) yes 2_655 . .
O(19) Mo(46) O(126) 156(2) yes 2_655 . .
O(19) Mo(46) O(145) 83.6(18) yes 2_655 . .
O(19) Mo(46) O(165) 105(2) yes 2_655 . .
O(19) Mo(46) O(166) 99(2) yes 2_655 . .
O(118) Mo(46) O(126) 91(2) yes . . .
O(118) Mo(46) O(145) 67(2) yes . . .
O(118) Mo(46) O(165) 108(2) yes . . .
O(118) Mo(46) O(166) 165(2) yes . . .
O(126) Mo(46) O(145) 72.8(16) yes . . .
O(126) Mo(46) O(165) 99(2) yes . . .
O(126) Mo(46) O(166) 83(2) yes . . .
O(145) Mo(46) O(165) 170(2) yes . . .
O(145) Mo(46) O(166) 98(2) yes . . .
O(165) Mo(46) O(166) 86(3) yes . . .
O(118) Mo(47) O(122) 146(2) yes . . .
O(118) Mo(47) O(123) 95(2) yes . . .
O(118) Mo(47) O(129) 94(2) yes . . .
O(118) Mo(47) O(144) 114(2) yes . . .
O(122) Mo(47) O(123) 71.4(18) yes . . .
O(122) Mo(47) O(129) 87.5(19) yes . . .
O(122) Mo(47) O(144) 98.1(19) yes . . .
O(123) Mo(47) O(129) 154.3(19) yes . . .
O(123) Mo(47) O(144) 92.4(19) yes . . .
O(129) Mo(47) O(144) 105(2) yes . . .
O(54) Mo(48) O(109) 155(2) yes . . .
O(54) Mo(48) O(134) 81(2) yes . . .
O(54) Mo(48) O(181) 84(2) yes . . .
O(54) Mo(48) O(183) 93(3) yes . . .
O(109) Mo(48) O(134) 81.0(19) yes . . .
O(109) Mo(48) O(181) 100(2) yes . . .
O(109) Mo(48) O(183) 112(3) yes . . .
O(134) Mo(48) O(181) 145(2) yes . . .
O(134) Mo(48) O(183) 137(3) yes . . .
O(181) Mo(48) O(183) 76(4) yes . . .
Mo(19) O(1) Mo(22) 146.8(18) yes . . .
Mo(19) O(1) Mo(28) 100.7(13) yes . . .
Mo(22) O(1) Mo(28) 100.3(13) yes . . .
Mo(23) O(2) Mo(28) 119.3(16) yes . . .
Mo(20) O(3) Mo(22) 88.5(10) yes . . .
Mo(20) O(3) Mo(23) 101.7(12) yes . . .
Mo(22) O(3) Mo(23) 106.3(12) yes . . .
Mo(20) O(4) Mo(22) 128(2) yes . . .
Mo(12) O(5) Mo(20) 136.0(16) yes . . .
Mo(12) O(5) Mo(23) 110.2(13) yes . . .
Mo(20) O(5) Mo(23) 112.9(13) yes . . .
Mo(12) O(6) Mo(16) 146.8(18) yes . . .
Mo(12) O(7) Mo(24) 159(2) yes . . .
Mo(22) O(9) Mo(28) 109.9(16) yes . . .
Mo(22) O(9) Mo(39) 141.7(17) yes . . .
Mo(28) O(9) Mo(39) 105.4(15) yes . . .
Mo(22) O(10) Mo(27) 158(2) yes . . .
Mo(20) O(12) Mo(25) 153(2) yes . . .
Mo(4) O(14) Mo(17) 109.2(15) yes . . .
Mo(4) O(14) Mo(25) 105.7(14) yes . . .
Mo(17) O(14) Mo(25) 143.9(17) yes . . .
Mo(4) O(16) Mo(13) 118.3(15) yes . . .
Mo(13) O(17) Mo(17) 107.1(14) yes . . .
Mo(13) O(17) Mo(27) 100.7(13) yes . . .
Mo(17) O(17) Mo(27) 88.5(11) yes . . .
La(4) O(18) Mo(18) 166.2(17) yes . . 2_655
Mo(40) O(19) Mo(46) 149(2) yes . . 2_655
Mo(9) O(20) Mo(11) 153(2) yes . . .
Mo(3) O(21) Mo(7) 111.5(15) yes . . .
Mo(3) O(21) Mo(9) 141.1(17) yes . . .
Mo(7) O(21) Mo(9) 106.9(13) yes . . .
Mo(3) O(22) Mo(7) 102.4(14) yes . . .
Mo(6) O(23) Mo(8) 112.8(14) yes . . .
Mo(6) O(23) Mo(14) 106.6(12) yes . . 2_655
Mo(8) O(23) Mo(14) 139.7(14) yes . . 2_655
Mo(6) O(25) Mo(7) 116.2(15) yes . . .
Mo(15) O(30) Mo(24) 105.0(13) yes . . .
Mo(15) O(30) Mo(30) 100.1(12) yes . . .
Mo(24) O(30) Mo(30) 144.8(17) yes . . .
Mo(24) O(33) Mo(31) 123(2) yes . . .
La(3) O(36) Mo(33) 154.8(19) yes . . .
Mo(6) O(38) Mo(8) 100.9(13) yes . . .
Mo(6) O(38) Mo(10) 102.7(12) yes . . .
Mo(8) O(38) Mo(10) 147.1(16) yes . . .
Mo(3) O(39) Mo(8) 122.0(18) yes . . .
Mo(6) O(40) Mo(14) 111.3(13) yes . . 2_655
Mo(6) O(40) Mo(18) 111.4(14) yes . . .
Mo(14) O(40) Mo(18) 136.0(16) yes 2_655 . .
Mo(6) O(41) Mo(10) 111.4(17) yes . . .
Mo(6) O(41) Mo(34) 108.8(17) yes . . .
Mo(10) O(41) Mo(34) 137(2) yes . . .
Mo(7) O(42) Mo(9) 99.8(11) yes . . .
Mo(7) O(42) Mo(10) 104.5(13) yes . . .
Mo(9) O(42) Mo(10) 87.7(9) yes . . .
Mo(3) O(44) Mo(8) 162.0(19) yes . . 2_655
Mo(3) O(46) Mo(14) 148.7(19) yes . . .
La(4) O(47) Mo(14) 148.6(18) yes . . .
Mo(9) O(49) Mo(29) 150.1(17) yes . . .
Mo(4) O(52) Mo(11) 109.5(14) yes . . .
Mo(4) O(52) Mo(29) 106.9(14) yes . . .
Mo(11) O(52) Mo(29) 141.9(17) yes . . .
Mo(4) O(53) Mo(26) 110.0(14) yes . . .
Mo(4) O(53) Mo(29) 110.5(14) yes . . .
Mo(26) O(53) Mo(29) 135.2(16) yes . . .
Mo(45) O(54) Mo(48) 134(3) yes . . .
Mo(40) O(55) Mo(40) 89.0(18) yes . . 2_655
Mo(11) O(56) Mo(13) 105.3(14) yes . . .
Mo(11) O(56) Mo(21) 91.0(12) yes . . .
Mo(13) O(56) Mo(21) 101.6(13) yes . . .
Mo(11) O(57) Mo(21) 122(2) yes . . .
Mo(4) O(58) Mo(11) 99.7(13) yes . . .
Mo(4) O(58) Mo(17) 104.3(15) yes . . .
Mo(11) O(58) Mo(17) 145.5(18) yes . . .
Mo(13) O(60) Mo(21) 109.0(14) yes . . .
Mo(13) O(60) Mo(27) 110.3(14) yes . . .
Mo(21) O(60) Mo(27) 140.6(16) yes . . .
Mo(27) O(61) Mo(39) 151(2) yes . . .
Mo(17) O(62) Mo(27) 125(2) yes . . .
Mo(38) O(64) Mo(41) 111(2) yes . . .
Mo(38) O(64) Mo(42) 101.0(18) yes . . .
Mo(41) O(64) Mo(42) 91.2(16) yes . . .
Mo(17) O(66) Mo(20) 155.2(19) yes . . .
Mo(4) O(69) Mo(25) 109.3(14) yes . . .
Mo(4) O(69) Mo(26) 112.4(15) yes . . .
Mo(25) O(69) Mo(26) 134.5(16) yes . . .
La(3) O(70) Mo(25) 157(2) yes . . .
La(3) O(72) Mo(26) 161.9(19) yes . . .
La(4) O(74) Mo(26) 156.0(18) yes . . .
La(3) O(75) Mo(16) 156.1(19) yes . . .
Mo(15) O(78) Mo(16) 111.3(15) yes . . .
Mo(15) O(78) Mo(33) 111.8(16) yes . . .
Mo(16) O(78) Mo(33) 135.2(17) yes . . .
Mo(15) O(79) Mo(16) 106.7(14) yes . . .
Mo(15) O(79) Mo(24) 108.5(14) yes . . .
Mo(16) O(79) Mo(24) 144.6(16) yes . . .
Mo(12) O(82) Mo(19) 90.2(12) yes . . .
Mo(12) O(82) Mo(23) 103.0(14) yes . . .
Mo(19) O(82) Mo(23) 113.3(15) yes . . .
Mo(19) O(83) Mo(28) 110.7(17) yes . . .
Mo(19) O(83) Mo(43) 140.4(18) yes . . .
Mo(28) O(83) Mo(43) 106.0(16) yes . . .
Mo(2) O(85) Mo(43) 153(2) yes . . .
Mo(28) O(87) Mo(37) 106.5(15) yes . . .
Mo(28) O(87) Mo(43) 110.2(17) yes . . .
Mo(37) O(87) Mo(43) 140.9(19) yes . . .
Mo(19) O(89) Mo(31) 155(2) yes . . .
Mo(12) O(90) Mo(19) 124(2) yes . . .
Mo(24) O(91) Mo(31) 90.1(12) yes . . .
Mo(24) O(91) Mo(32) 107.8(15) yes . . .
Mo(31) O(91) Mo(32) 103.2(15) yes . . .
Mo(15) O(93) Mo(32) 117.0(17) yes . . .
La(1) O(95) Mo(33) 143.2(19) yes . . .
Mo(15) O(96) Mo(33) 110.2(16) yes . . .
Mo(15) O(96) Mo(36) 106.3(15) yes . . .
Mo(33) O(96) Mo(36) 142.4(19) yes . . .
Mo(15) O(99) Mo(30) 107.4(14) yes . . .
Mo(15) O(99) Mo(36) 109.5(14) yes . . .
Mo(30) O(99) Mo(36) 142.7(17) yes . . .
Mo(30) O(100) Mo(42) 158(2) yes . . .
Mo(30) O(101) Mo(35) 126(2) yes . . .
Mo(30) O(102) Mo(32) 112.8(17) yes . . .
Mo(30) O(102) Mo(35) 90.9(13) yes . . .
Mo(32) O(102) Mo(35) 103.1(15) yes . . .
Mo(1) O(103) Mo(35) 148(2) yes . . .
Mo(35) O(105) Mo(41) 157(2) yes . . .
Mo(2) O(109) Mo(48) 136(2) yes . . .
Mo(10) O(111) Mo(21) 154(2) yes . . .
Mo(21) O(112) Mo(34) 144(2) yes . . .
La(2) O(115) Mo(34) 157(2) yes . . .
La(2) O(117) Mo(37) 162(2) yes . . .
Mo(46) O(118) Mo(47) 134(3) yes . . .
Mo(1) O(120) Mo(44) 109(2) yes . . .
Mo(1) O(120) Mo(45) 144(2) yes . . .
Mo(44) O(120) Mo(45) 107(2) yes . . .
Mo(5) O(121) Mo(44) 113(2) yes . . .
Mo(5) O(121) Mo(45) 131(2) yes . . .
Mo(44) O(121) Mo(45) 113(2) yes . . .
Mo(5) O(122) Mo(44) 109(2) yes . . .
Mo(5) O(122) Mo(47) 139(2) yes . . .
Mo(44) O(122) Mo(47) 110(2) yes . . .
Mo(41) O(123) Mo(44) 105.0(18) yes . . .
Mo(41) O(123) Mo(47) 144(2) yes . . .
Mo(44) O(123) Mo(47) 103(2) yes . . .
Mo(1) O(124) Mo(41) 143(2) yes . . .
Mo(1) O(124) Mo(44) 102.4(19) yes . . .
Mo(41) O(124) Mo(44) 112(2) yes . . .
Mo(38) O(125) Mo(44) 119.4(19) yes . . .
Mo(38) O(126) Mo(42) 106.6(17) yes . . .
Mo(38) O(126) Mo(46) 106(2) yes . . .
Mo(42) O(126) Mo(46) 144(2) yes . . .
Mo(41) O(127) Mo(42) 123(2) yes . . .
Mo(40) O(129) Mo(47) 159(2) yes . . .
Mo(1) O(134) Mo(48) 155(2) yes . . .
Mo(5) O(140) Mo(40) 149(2) yes . . .
Mo(40) O(142) Mo(40) 130(3) yes . . 2_655
Mo(38) O(145) Mo(46) 104.2(19) yes . . .
La(4) O(148) Mo(29) 154(2) yes . . .
Mo(36) O(149) Mo(42) 150(2) yes . . .
Mo(31) O(150) Mo(32) 106(2) yes . . .
Mo(31) O(150) Mo(35) 143(2) yes . . .
Mo(32) O(150) Mo(35) 108(2) yes . . .
Mo(2) O(152) Mo(37) 155(2) yes . . .
Mo(31) O(155) Mo(43) 143.8(19) yes . . .
Mo(28) O(156) Mo(37) 115.8(19) yes . . .
Mo(28) O(156) Mo(39) 107.5(18) yes . . .
Mo(37) O(156) Mo(39) 131(2) yes . . .
Mo(9) O(159) Mo(10) 122.1(18) yes . . .
Mo(6) O(161) Mo(18) 109.3(15) yes . . .
Mo(6) O(161) Mo(34) 114.5(17) yes . . .
Mo(18) O(161) Mo(34) 133.4(17) yes . . .
La(2) O(162) Mo(18) 154.4(18) yes . . .
La(2) O(163) Mo(39) 162(2) yes . . .
La(1) O(168) Mo(36) 163(3) yes . . .
La(1) O(187) Mo(45) 151(3) yes 2_655 . .

loop_
_geom_bond_atom_site_label_1
_geom_bond_atom_site_label_2
_geom_bond_distance
_geom_bond_publ_flag
_geom_bond_site_symmetry_1
_geom_bond_site_symmetry_2
La(1) O(95) 2.54(3) yes . .
La(1) O(107) 2.89(10) yes . .
La(1) O(108) 2.54(7) yes . .
La(1) O(168) 2.51(5) yes . .
La(1) O(169) 2.46(9) yes . .
La(1) O(170) 2.41(5) yes . .
La(1) O(171) 2.25(2) yes . .
La(1) O(182) 2.71(7) yes . .
La(1) O(187) 2.81(8) yes . 2_655
La(2) O(115) 2.53(3) yes . .
La(2) O(117) 2.65(4) yes . .
La(2) O(162) 2.48(3) yes . .
La(2) O(163) 2.54(4) yes . .
La(2) O(174) 2.60(4) yes . .
La(2) O(175) 2.44(7) yes . .
La(2) O(176) 2.67(7) yes . .
La(2) O(177) 2.54(6) yes . .
La(2) O(178) 2.51(4) yes . .
La(3) O(36) 2.58(3) yes . .
La(3) O(70) 2.62(3) yes . .
La(3) O(72) 2.50(3) yes . .
La(3) O(75) 2.46(3) yes . .
La(3) O(86) 2.64(3) yes . .
La(3) O(128) 2.62(3) yes . .
La(3) O(131) 2.70(3) yes . .
La(3) O(135) 2.76(5) yes . .
La(3) O(164) 2.53(4) yes . .
La(4) O(18) 2.49(3) yes . .
La(4) O(47) 2.51(3) yes . .
La(4) O(74) 2.56(3) yes . .
La(4) O(141) 2.52(3) yes . .
La(4) O(143) 2.49(4) yes . .
La(4) O(148) 2.42(3) yes . .
La(4) O(158) 2.63(4) yes . .
La(4) O(173) 2.55(3) yes . .
La(4) O(186) 2.62(3) yes . .
Mo(1) O(103) 1.88(4) yes . .
Mo(1) O(120) 2.01(5) yes . .
Mo(1) O(124) 2.12(4) yes . .
Mo(1) O(134) 1.71(4) yes . .
Mo(1) O(136) 2.08(5) yes . .
Mo(1) O(185) 2.30(4) yes . .
Mo(2) O(85) 2.08(3) yes . .
Mo(2) O(109) 1.87(3) yes . .
Mo(2) O(133) 1.85(6) yes . .
Mo(2) O(151) 1.99(5) yes . .
Mo(2) O(152) 1.97(3) yes . .
Mo(2) O(179) 1.70(5) yes . .
Mo(3) O(21) 1.95(3) yes . .
Mo(3) O(22) 2.38(3) yes . .
Mo(3) O(39) 1.95(3) yes . .
Mo(3) O(44) 1.93(3) yes . .
Mo(3) O(45) 1.72(3) yes . .
Mo(3) O(46) 1.96(3) yes . .
Mo(4) O(14) 2.06(3) yes . .
Mo(4) O(15) 1.65(3) yes . .
Mo(4) O(16) 2.17(3) yes . .
Mo(4) O(52) 2.01(3) yes . .
Mo(4) O(53) 2.02(3) yes . .
Mo(4) O(58) 2.16(3) yes . .
Mo(4) O(69) 2.01(3) yes . .
Mo(5) O(121) 2.16(4) yes . .
Mo(5) O(122) 2.21(4) yes . .
Mo(5) O(138) 1.74(6) yes . .
Mo(5) O(139) 1.65(8) yes . .
Mo(5) O(140) 1.82(4) yes . .
Mo(5) O(172) 1.46(3) yes . .
Mo(6) O(23) 1.95(2) yes . .
Mo(6) O(25) 2.16(3) yes . .
Mo(6) O(38) 2.17(3) yes . .
Mo(6) O(40) 2.01(3) yes . .
Mo(6) O(41) 1.95(3) yes . .
Mo(6) O(153) 1.70(3) yes . .
Mo(6) O(161) 1.97(3) yes . .
Mo(7) O(21) 2.14(3) yes . .
Mo(7) O(22) 1.94(3) yes . .
Mo(7) O(25) 1.84(3) yes . .
Mo(7) O(42) 1.96(3) yes . .
Mo(7) O(43) 1.70(3) yes . .
Mo(8) O(23) 1.98(2) yes . .
Mo(8) O(24) 1.75(3) yes . .
Mo(8) O(38) 2.07(3) yes . .
Mo(8) O(39) 1.88(3) yes . .
Mo(8) O(44) 1.78(3) yes . 2_655
Mo(9) O(20) 1.85(3) yes . .
Mo(9) O(21) 2.02(3) yes . .
Mo(9) O(42) 2.40(3) yes . .
Mo(9) O(48) 1.68(3) yes . .
Mo(9) O(49) 1.90(3) yes . .
Mo(9) O(159) 1.94(3) yes . .
Mo(10) O(38) 2.06(3) yes . .
Mo(10) O(41) 2.05(3) yes . .
Mo(10) O(42) 2.42(2) yes . .
Mo(10) O(110) 1.71(3) yes . .
Mo(10) O(111) 1.85(3) yes . .
Mo(10) O(159) 1.87(3) yes . .
Mo(11) O(20) 1.95(3) yes . .
Mo(11) O(26) 1.68(4) yes . .
Mo(11) O(52) 2.01(3) yes . .
Mo(11) O(56) 2.39(3) yes . .
Mo(11) O(57) 1.87(4) yes . .
Mo(11) O(58) 2.13(3) yes . .
Mo(12) O(5) 2.01(2) yes . .
Mo(12) O(6) 2.02(3) yes . .
Mo(12) O(7) 1.94(3) yes . .
Mo(12) O(82) 2.37(3) yes . .
Mo(12) O(90) 1.99(3) yes . .
Mo(12) O(94) 1.63(3) yes . .
Mo(13) O(16) 1.81(2) yes . .
Mo(13) O(17) 1.91(3) yes . .
Mo(13) O(56) 2.04(3) yes . .
Mo(13) O(59) 1.72(3) yes . .
Mo(13) O(60) 2.12(3) yes . .
Mo(14) O(23) 2.17(2) yes . 2_655
Mo(14) O(27) 2.37(3) yes . .
Mo(14) O(28) 1.68(3) yes . .
Mo(14) O(40) 1.99(3) yes . 2_655
Mo(14) O(46) 1.85(3) yes . .
Mo(14) O(47) 1.81(3) yes . .
Mo(15) O(30) 2.19(2) yes . .
Mo(15) O(31) 1.68(4) yes . .
Mo(15) O(78) 1.98(3) yes . .
Mo(15) O(79) 2.06(3) yes . .
Mo(15) O(93) 2.24(3) yes . .
Mo(15) O(96) 2.04(3) yes . .
Mo(15) O(99) 2.03(3) yes . .
Mo(16) O(6) 1.81(3) yes . .
Mo(16) O(75) 1.74(3) yes . .
Mo(16) O(76) 1.70(3) yes . .
Mo(16) O(77) 2.30(3) yes . .
Mo(16) O(78) 2.04(3) yes . .
Mo(16) O(79) 2.08(3) yes . .
Mo(17) O(14) 1.99(3) yes . .
Mo(17) O(17) 2.39(3) yes . .
Mo(17) O(58) 2.02(3) yes . .
Mo(17) O(62) 1.84(3) yes . .
Mo(17) O(66) 1.89(3) yes . .
Mo(17) O(68) 1.66(3) yes . .
Mo(18) O(18) 1.75(3) yes . 2_655
Mo(18) O(40) 2.13(2) yes . .
Mo(18) O(132) 1.77(3) yes . .
Mo(18) O(161) 2.22(3) yes . .
Mo(18) O(162) 1.75(3) yes . .
Mo(19) O(1) 2.09(3) yes . .
Mo(19) O(81) 1.72(3) yes . .
Mo(19) O(82) 2.32(3) yes . .
Mo(19) O(83) 1.95(3) yes . .
Mo(19) O(89) 1.90(3) yes . .
Mo(19) O(90) 1.77(3) yes . .
Mo(20) O(3) 2.37(3) yes . .
Mo(20) O(4) 1.88(3) yes . .
Mo(20) O(5) 2.02(2) yes . .
Mo(20) O(12) 2.03(3) yes . .
Mo(20) O(13) 1.64(3) yes . .
Mo(20) O(66) 1.87(3) yes . .
Mo(21) O(56) 2.31(3) yes . .
Mo(21) O(57) 1.96(4) yes . .
Mo(21) O(60) 2.02(3) yes . .
Mo(21) O(111) 1.91(3) yes . .
Mo(21) O(112) 2.03(4) yes . .
Mo(21) O(160) 1.77(3) yes . .
Mo(22) O(1) 2.10(3) yes . .
Mo(22) O(3) 2.40(2) yes . .
Mo(22) O(4) 1.83(4) yes . .
Mo(22) O(9) 1.95(3) yes . .
Mo(22) O(10) 1.88(3) yes . .
Mo(22) O(11) 1.73(4) yes . .
Mo(23) O(2) 1.74(3) yes . .
Mo(23) O(3) 2.01(3) yes . .
Mo(23) O(5) 2.07(3) yes . .
Mo(23) O(8) 1.69(3) yes . .
Mo(23) O(82) 1.89(3) yes . .
Mo(24) O(7) 1.80(3) yes . .
Mo(24) O(30) 1.95(3) yes . .
Mo(24) O(32) 1.68(3) yes . .
Mo(24) O(33) 1.82(3) yes . .
Mo(24) O(79) 1.99(3) yes . .
Mo(24) O(91) 2.43(3) yes . .
Mo(25) O(12) 1.76(3) yes . .
Mo(25) O(14) 2.10(3) yes . .
Mo(25) O(67) 1.70(3) yes . .
Mo(25) O(69) 2.06(3) yes . .
Mo(25) O(70) 1.63(3) yes . .
Mo(25) O(71) 2.37(3) yes . .
Mo(26) O(53) 2.14(3) yes . .
Mo(26) O(69) 2.10(3) yes . .
Mo(26) O(72) 1.75(3) yes . .
Mo(26) O(73) 1.71(4) yes . .
Mo(26) O(74) 1.69(3) yes . .
Mo(26) O(157) 2.41(3) yes . .
Mo(27) O(10) 1.89(3) yes . .
Mo(27) O(17) 2.41(3) yes . .
Mo(27) O(60) 1.95(3) yes . .
Mo(27) O(61) 1.97(4) yes . .
Mo(27) O(62) 1.95(3) yes . .
Mo(27) O(63) 1.70(4) yes . .
Mo(28) O(1) 2.18(3) yes . .
Mo(28) O(2) 2.16(2) yes . .
Mo(28) O(9) 2.06(3) yes . .
Mo(28) O(80) 1.70(4) yes . .
Mo(28) O(83) 2.04(3) yes . .
Mo(28) O(87) 2.02(3) yes . .
Mo(28) O(156) 1.95(4) yes . .
Mo(29) O(49) 1.90(3) yes . .
Mo(29) O(50) 1.69(3) yes . .
Mo(29) O(51) 2.38(3) yes . .
Mo(29) O(52) 2.10(3) yes . .
Mo(29) O(53) 2.00(3) yes . .
Mo(29) O(148) 1.78(3) yes . .
Mo(30) O(29) 1.65(4) yes . .
Mo(30) O(30) 2.10(3) yes . .
Mo(30) O(99) 2.06(3) yes . .
Mo(30) O(100) 1.86(3) yes . .
Mo(30) O(101) 1.88(4) yes . .
Mo(30) O(102) 2.32(3) yes . .
Mo(31) O(33) 1.96(3) yes . .
Mo(31) O(34) 1.63(3) yes . .
Mo(31) O(89) 1.90(3) yes . .
Mo(31) O(91) 2.27(3) yes . .
Mo(31) O(150) 2.09(4) yes . .
Mo(31) O(155) 2.02(3) yes . .
Mo(32) O(91) 1.97(3) yes . .
Mo(32) O(92) 1.61(4) yes . .
Mo(32) O(93) 1.76(3) yes . .
Mo(32) O(102) 1.88(3) yes . .
Mo(32) O(150) 2.07(4) yes . .
Mo(33) O(35) 2.30(3) yes . .
Mo(33) O(36) 1.75(3) yes . .
Mo(33) O(37) 1.86(3) yes . .
Mo(33) O(78) 2.10(3) yes . .
Mo(33) O(95) 1.77(3) yes . .
Mo(33) O(96) 2.08(3) yes . .
Mo(34) O(41) 2.11(3) yes . .
Mo(34) O(112) 1.83(4) yes . .
Mo(34) O(113) 2.33(3) yes . .
Mo(34) O(114) 1.71(3) yes . .
Mo(34) O(115) 1.67(3) yes . .
Mo(34) O(161) 1.96(3) yes . .
Mo(35) O(101) 1.78(4) yes . .
Mo(35) O(102) 2.26(3) yes . .
Mo(35) O(103) 1.89(4) yes . .
Mo(35) O(104) 1.53(5) yes . .
Mo(35) O(105) 1.94(4) yes . .
Mo(35) O(150) 1.96(4) yes . .
Mo(36) O(96) 2.08(3) yes . .
Mo(36) O(97) 2.39(4) yes . .
Mo(36) O(98) 1.67(4) yes . .
Mo(36) O(99) 2.01(3) yes . .
Mo(36) O(149) 1.89(4) yes . .
Mo(36) O(168) 1.56(5) yes . .
Mo(37) O(87) 2.13(3) yes . .
Mo(37) O(88) 2.24(3) yes . .
Mo(37) O(117) 1.61(4) yes . .
Mo(37) O(152) 1.82(4) yes . .
Mo(37) O(154) 1.84(4) yes . .
Mo(37) O(156) 1.97(4) yes . .
Mo(38) O(64) 2.04(4) yes . .
Mo(38) O(125) 1.73(3) yes . .
Mo(38) O(126) 2.12(4) yes . .
Mo(38) O(145) 1.93(4) yes . .
Mo(38) O(146) 1.78(3) yes . .
Mo(39) O(9) 2.14(3) yes . .
Mo(39) O(61) 1.80(4) yes . .
Mo(39) O(65) 1.80(3) yes . .
Mo(39) O(156) 2.19(3) yes . .
Mo(39) O(163) 1.67(4) yes . .
Mo(39) O(167) 2.26(4) yes . .
Mo(40) O(19) 1.97(4) yes . .
Mo(40) O(55) 2.42(3) yes . .
Mo(40) O(129) 1.86(5) yes . .
Mo(40) O(130) 1.64(4) yes . .
Mo(40) O(140) 1.95(4) yes . .
Mo(40) O(142) 1.87(2) yes . .
Mo(41) O(64) 2.32(4) yes . .
Mo(41) O(105) 1.84(4) yes . .
Mo(41) O(123) 2.08(4) yes . .
Mo(41) O(124) 1.87(4) yes . .
Mo(41) O(127) 1.83(4) yes . .
Mo(41) O(147) 1.64(4) yes . .
Mo(42) O(64) 2.27(4) yes . .
Mo(42) O(100) 1.88(3) yes . .
Mo(42) O(106) 1.77(3) yes . .
Mo(42) O(126) 2.03(4) yes . .
Mo(42) O(127) 1.90(4) yes . .
Mo(42) O(149) 1.92(4) yes . .
Mo(43) O(83) 2.10(3) yes . .
Mo(43) O(84) 1.73(3) yes . .
Mo(43) O(85) 1.79(3) yes . .
Mo(43) O(87) 2.02(3) yes . .
Mo(43) O(155) 1.83(3) yes . .
Mo(43) O(184) 2.33(3) yes . .
Mo(44) O(120) 2.03(4) yes . .
Mo(44) O(121) 1.92(5) yes . .
Mo(44) O(122) 1.96(4) yes . .
Mo(44) O(123) 2.08(4) yes . .
Mo(44) O(124) 2.11(4) yes . .
Mo(44) O(125) 2.21(3) yes . .
Mo(44) O(137) 1.84(4) yes . .
Mo(45) O(54) 1.70(6) yes . .
Mo(45) O(116) 1.59(5) yes . .
Mo(45) O(119) 1.72(8) yes . .
Mo(45) O(120) 2.08(5) yes . .
Mo(45) O(121) 2.04(4) yes . .
Mo(45) O(187) 2.23(8) yes . .
Mo(46) O(19) 1.82(4) yes . 2_655
Mo(46) O(118) 1.99(6) yes . .
Mo(46) O(126) 1.97(4) yes . .
Mo(46) O(145) 2.22(4) yes . .
Mo(46) O(165) 1.62(6) yes . .
Mo(46) O(166) 1.95(7) yes . .
Mo(47) O(118) 1.70(6) yes . .
Mo(47) O(122) 2.00(4) yes . .
Mo(47) O(123) 2.05(4) yes . .
Mo(47) O(129) 1.93(4) yes . .
Mo(47) O(144) 1.96(5) yes . .
Mo(48) O(54) 2.19(6) yes . .
Mo(48) O(109) 1.87(4) yes . .
Mo(48) O(134) 2.06(5) yes . .
Mo(48) O(181) 1.70(7) yes . .
Mo(48) O(183) 1.97(11) yes . .
O(221) O(221) 1.27(9) yes . 2_655
O(228) O(228) 1.62(14) yes . 2_655
